data_1548238
loop_
_publ_author_name
'Cheng, Min-Jing'
'Cao, Jia-Qing'
'Yang, Xin-Yi'
'Zhong, Li-Ping'
'Hu, Li-Jun'
'Lu, Xi'
'Hou, Bao-Long'
'Hu, Ya-Jian'
'Wang, Ying'
'You, Xue-Fu'
'Wang, Lei'
'Ye, Wen-Cai'
'Li, Chuang-Chuang'

_publ_section_title
;
 Catalytic asymmetric total syntheses of myrtucommuacetalone,
 myrtucommuacetalone B, and callistrilones A, C, D and E.
;
_journal_issue 6
_journal_name_full 'Chemical science'
_journal_page_first 1488
_journal_page_last 1495
_journal_paper_doi 10.1039/c7sc04672c
_journal_volume 9
_journal_year 2018
_chemical_absolute_configuration ad
_chemical_formula_moiety 'C34 H44 O6'
_chemical_formula_sum 'C34 H44 O6'
_chemical_formula_weight 548.69
_space_group_crystal_system monoclinic
_space_group_IT_number 4
_space_group_name_Hall 'P 2yb'
_space_group_name_H-M_alt 'P 1 21 1'
_symmetry_space_group_name_Hall 'P 2yb'
_symmetry_space_group_name_H-M 'P 1 21 1'
_atom_sites_solution_hydrogens geom
_audit_creation_date 2016-11-15
_audit_creation_method
;
Olex2 1.2-beta
(compiled 2016.11.07 svn.r3352 for OlexSys, GUI svn.r5261)
;
_audit_update_record
;
2017-10-28 deposited with the CCDC.
2017-11-27 downloaded from the CCDC.
;
_cell_angle_alpha 90
_cell_angle_beta 95.7200(10)
_cell_angle_gamma 90
_cell_formula_units_Z 8
_cell_length_a 11.5410(2)
_cell_length_b 16.4653(3)
_cell_length_c 32.9338(5)
_cell_measurement_reflns_used 22536
_cell_measurement_temperature 100.01(10)
_cell_measurement_theta_max 73.4930
_cell_measurement_theta_min 3.8360
_cell_volume 6227.12(18)
_computing_molecular_graphics 'Olex2 (Dolomanov et al., 2009)'
_computing_publication_material 'Olex2 (Dolomanov et al., 2009)'
_computing_structure_refinement 'ShelXL (Sheldrick, 2015)'
_diffrn_ambient_temperature 100.15
_diffrn_measured_fraction_theta_full 0.990
_diffrn_measured_fraction_theta_max 0.989
_diffrn_measurement_device_type 'CCD Area Detector'
_diffrn_radiation_type CuK\a
_diffrn_radiation_wavelength 1.54184
_diffrn_reflns_av_unetI/netI 0.0481
_diffrn_reflns_Laue_measured_fraction_full 0.990
_diffrn_reflns_Laue_measured_fraction_max 0.989
_diffrn_reflns_limit_h_max 13
_diffrn_reflns_limit_h_min -13
_diffrn_reflns_limit_k_max 19
_diffrn_reflns_limit_k_min -19
_diffrn_reflns_limit_l_max 39
_diffrn_reflns_limit_l_min -3
_diffrn_reflns_number 20250
_diffrn_reflns_point_group_measured_fraction_full 0.907
_diffrn_reflns_point_group_measured_fraction_max 0.904
_diffrn_reflns_theta_full 67.684
_diffrn_reflns_theta_max 68.236
_diffrn_reflns_theta_min 3.806
_exptl_absorpt_coefficient_mu 0.631
_exptl_absorpt_correction_type none
_exptl_crystal_colour colourless
_exptl_crystal_colour_primary colourless
_exptl_crystal_density_diffrn 1.171
_exptl_crystal_description block
_exptl_crystal_F_000 2368
_refine_diff_density_max 0.921
_refine_diff_density_min -0.618
_refine_diff_density_rms 0.076
_refine_ls_abs_structure_details
;
 Flack x determined using 7501 quotients [(I+)-(I-)]/[(I+)+(I-)]
 (Parsons, Flack and Wagner, Acta Cryst. B69 (2013) 249-259).
;
_refine_ls_abs_structure_Flack 0.05(8)
_refine_ls_extinction_method none
_refine_ls_goodness_of_fit_ref 1.061
_refine_ls_hydrogen_treatment constr
_refine_ls_matrix_type full
_refine_ls_number_parameters 1511
_refine_ls_number_reflns 20250
_refine_ls_number_restraints 81
_refine_ls_restrained_S_all 1.064
_refine_ls_R_factor_all 0.0732
_refine_ls_R_factor_gt 0.0714
_refine_ls_shift/su_max 0.000
_refine_ls_shift/su_mean 0.000
_refine_ls_structure_factor_coef Fsqd
_refine_ls_weighting_details 'w=1/[\s^2^(Fo^2^)+(0.0827P)^2^+11.2360P] where P=(Fo^2^+2Fc^2^)/3'
_refine_ls_weighting_scheme calc
_refine_ls_wR_factor_gt 0.1899
_refine_ls_wR_factor_ref 0.1914
_reflns_Friedel_coverage 0.762
_reflns_Friedel_fraction_full 0.817
_reflns_Friedel_fraction_max 0.813
_reflns_number_gt 19521
_reflns_number_total 20250
_reflns_threshold_expression 'I > 2\s(I)'
_cod_data_source_file c7sc04672c2.cif
_cod_data_source_block 3+2_1f_tw_sq
_cod_depositor_comments 'Adding full bibliography for 1548236--1548240.cif.'
_cod_database_code 1548238
_shelx_space_group_comment
;
The symmetry employed for this shelxl refinement is uniquely defined
by the following loop, which should always be used as a source of
symmetry information in preference to the above space-group names.
They are only intended as comments.
;
_olex2_refinement_description
;
1. Twinned data refinement
 Scales: 0.887(4) 0.113(4)
2. Fixed Uiso
 At 1.2 times of:
  All C(H) groups, All C(H,H) groups
 At 1.5 times of:
  All C(H,H,H) groups, All O(H) groups
3. Restrained distances
 C51-C45
 1.5 with sigma of 0.001
 C45-C50A
 1.5 with sigma of 0.001
4. Uiso/Uaniso restraints and constraints
Uanis(C50A) \\sim Ueq: with sigma of 0.001 and sigma for terminal atoms of 0.002
Uanis(C30) \\sim Ueq, Uanis(C28) \\sim Ueq, Uanis(C29) \\sim Ueq: with sigma of
0.001 and sigma for terminal atoms of 0.002
Uanis(C50) \\sim Ueq, Uanis(C51A) \\sim Ueq, Uanis(C51) \\sim Ueq: with sigma
of 0.001 and sigma for terminal atoms of 0.002
5. Rigid body (RIGU) restrains
 C45, C50, C51, C51A, C50A
 with sigma for 1-2 distances of 0.004 and sigma for 1-3 distances of 0.004
 C25, C28, C29, C30
 with sigma for 1-2 distances of 0.004 and sigma for 1-3 distances of 0.004
6. Others
 Sof(C51A)=Sof(H51D)=Sof(H51E)=Sof(H51F)=Sof(C50A)=Sof(H50D)=Sof(H50E)=
 Sof(H50F)=1-FVAR(1)
 Sof(C50)=Sof(H50A)=Sof(H50B)=Sof(H50C)=Sof(C51)=Sof(H51A)=Sof(H51B)=Sof(H51C)=
 FVAR(1)
7.a Ternary CH refined with riding coordinates:
 C4(H4), C18(H18), C22(H22), C25(H25), C28(H28), C32(H32), C38(H38), C52(H52),
 C56(H56), C59(H59), C62(H62), C66(H66), C72(H72), C86(H86), C90(H90), C93(H93),
  C96(H96), C100(H100), C106(H106), C120(H120), C124(H124), C127(H127),
 C130(H130), C134(H134)
7.b Secondary CH2 refined with riding coordinates:
 C24(H24A,H24B), C58(H58A,H58B), C92(H92A,H92B), C126(H12A,H12B)
7.c Aromatic/amide H refined with riding coordinates:
 C26(H26), C27(H27), C60(H60), C61(H61), C94(H94), C95(H95), C128(H128),
 C129(H129)
7.d Idealised Me refined as rotating group:
 C5(H5A,H5B,H5C), C6(H6A,H6B,H6C), C14(H14A,H14B,H14C), C15(H15A,H15B,H15C),
 C16(H16A,H16B,H16C), C17(H17A,H17B,H17C), C29(H29A,H29B,H29C), C30(H30A,H30B,
 H30C), C31(H31A,H31B,H31C), C33(H33A,H33B,H33C), C34(H34A,H34B,H34C), C39(H39A,
 H39B,H39C), C40(H40A,H40B,H40C), C48(H48A,H48B,H48C), C49(H49A,H49B,H49C),
 C50(H50A,H50B,H50C), C51(H51A,H51B,H51C), C63(H63A,H63B,H63C), C64(H64A,H64B,
 H64C), C65(H65A,H65B,H65C), C67(H67A,H67B,H67C), C68(H68A,H68B,H68C), C73(H73A,
 H73B,H73C), C74(H74A,H74B,H74C), C82(H82A,H82B,H82C), C83(H83A,H83B,H83C),
 C84(H84A,H84B,H84C), C85(H85A,H85B,H85C), C97(H97A,H97B,H97C), C98(H98A,H98B,
 H98C), C99(H99A,H99B,H99C), C101(H10A,H10B,H10C), C102(H10D,H10E,H10F),
 C107(H10G,H10H,H10I), C108(H10J,H10K,H10L), C116(H11A,H11B,H11C), C117(H11D,
 H11E,H11F), C118(H11G,H11H,H11I), C119(H11J,H11K,H11L), C131(H13A,H13B,H13C),
 C132(H13D,H13E,H13F), C133(H13G,H13H,H13I), C135(H13J,H13K,H13L), C136(H13M,
 H13N,H13O), C51A(H51D,H51E,H51F), C50A(H50D,H50E,H50F)
7.e Idealised tetrahedral OH refined as rotating group:
 O1(H1), O7(H7), O13(H13), O19(H19)
;
_shelx_shelxl_version_number 2014/7
_olex2_submission_special_instructions 'No special instructions were received'

loop_
_space_group_symop_operation_xyz
'x, y, z'
'-x, y+1/2, -z'

loop_
_atom_site_label
_atom_site_type_symbol
_atom_site_fract_x
_atom_site_fract_y
_atom_site_fract_z
_atom_site_U_iso_or_equiv
_atom_site_adp_type
_atom_site_occupancy
_atom_site_site_symmetry_order
_atom_site_calc_flag
_atom_site_refinement_flags_posn
_atom_site_refinement_flags_adp
_atom_site_refinement_flags_occupancy
_atom_site_disorder_assembly
_atom_site_disorder_group
O1 O 0.7139(4) 0.1202(3) 0.31585(12) 0.0248(9) Uani 1 1 d . . . . .
H1 H 0.7309 0.0706 0.3162 0.037 Uiso 1 1 calc GR . . . .
O2 O 0.7078(4) -0.0230(3) 0.33720(13) 0.0303(10) Uani 1 1 d . . . . .
O3 O 0.5924(3) 0.0514(2) 0.44774(11) 0.0178(8) Uani 1 1 d . . . . .
O4 O 0.5788(4) 0.2602(3) 0.54370(13) 0.0295(10) Uani 1 1 d . . . . .
O5 O 0.6395(5) -0.0066(3) 0.58895(14) 0.0399(12) Uani 1 1 d . . . . .
O6 O 0.5848(3) 0.3241(2) 0.39716(12) 0.0203(8) Uani 1 1 d . . . . .
C1 C 0.6688(5) 0.1401(3) 0.35077(16) 0.0188(11) Uani 1 1 d . . . . .
C2 C 0.6470(4) 0.0792(3) 0.38011(17) 0.0175(11) Uani 1 1 d . . . . .
C3 C 0.6638(5) -0.0063(4) 0.36970(17) 0.0201(11) Uani 1 1 d . . . . .
C4 C 0.6225(5) -0.0766(3) 0.39398(18) 0.0227(12) Uani 1 1 d . . . . .
H4 H 0.6449 -0.0657 0.4236 0.027 Uiso 1 1 calc R . . . .
C5 C 0.6819(6) -0.1569(4) 0.3824(2) 0.0298(14) Uani 1 1 d . . . . .
H5A H 0.6530 -0.1723 0.3545 0.045 Uiso 1 1 calc GR . . . .
H5B H 0.6637 -0.2000 0.4013 0.045 Uiso 1 1 calc GR . . . .
H5C H 0.7664 -0.1490 0.3842 0.045 Uiso 1 1 calc GR . . . .
C6 C 0.4907(6) -0.0823(4) 0.3871(2) 0.0321(14) Uani 1 1 d . . . . .
H6A H 0.4565 -0.0296 0.3928 0.048 Uiso 1 1 calc GR . . . .
H6B H 0.4631 -0.1235 0.4054 0.048 Uiso 1 1 calc GR . . . .
H6C H 0.4674 -0.0976 0.3587 0.048 Uiso 1 1 calc GR . . . .
C7 C 0.6059(4) 0.1083(3) 0.41706(16) 0.0146(10) Uani 1 1 d . . . . .
C8 C 0.5873(4) 0.0786(3) 0.48700(16) 0.0155(10) Uani 1 1 d . . . . .
C9 C 0.5602(4) 0.1567(3) 0.49499(16) 0.0159(11) Uani 1 1 d . . . . .
C10 C 0.5736(5) 0.1879(3) 0.53708(16) 0.0184(11) Uani 1 1 d . . . . .
C11 C 0.5781(5) 0.1276(3) 0.57208(18) 0.0234(12) Uani 1 1 d . . . . .
C12 C 0.6131(5) 0.0422(3) 0.56208(17) 0.0196(11) Uani 1 1 d . . . . .
C13 C 0.6094(5) 0.0117(3) 0.51733(17) 0.0181(11) Uani 1 1 d . . . . .
C14 C 0.7282(5) -0.0313(3) 0.51353(17) 0.0192(11) Uani 1 1 d . . . . .
H14A H 0.7300 -0.0520 0.4857 0.029 Uiso 1 1 calc GR . . . .
H14B H 0.7375 -0.0767 0.5329 0.029 Uiso 1 1 calc GR . . . .
H14C H 0.7919 0.0076 0.5196 0.029 Uiso 1 1 calc GR . . . .
C15 C 0.5110(5) -0.0505(3) 0.51086(19) 0.0233(12) Uani 1 1 d . . . . .
H15A H 0.4358 -0.0225 0.5093 0.035 Uiso 1 1 calc GR . . . .
H15B H 0.5165 -0.0888 0.5338 0.035 Uiso 1 1 calc GR . . . .
H15C H 0.5176 -0.0802 0.4854 0.035 Uiso 1 1 calc GR . . . .
C16 C 0.4519(6) 0.1203(4) 0.5837(2) 0.0387(17) Uani 1 1 d . . . . .
H16A H 0.4232 0.1743 0.5904 0.058 Uiso 1 1 calc GR . . . .
H16B H 0.4506 0.0846 0.6075 0.058 Uiso 1 1 calc GR . . . .
H16C H 0.4020 0.0976 0.5607 0.058 Uiso 1 1 calc GR . . . .
C17 C 0.6572(8) 0.1585(4) 0.6092(2) 0.0454(19) Uani 1 1 d . . . . .
H17A H 0.7381 0.1599 0.6026 0.068 Uiso 1 1 calc GR . . . .
H17B H 0.6511 0.1220 0.6324 0.068 Uiso 1 1 calc GR . . . .
H17C H 0.6328 0.2133 0.6163 0.068 Uiso 1 1 calc GR . . . .
C18 C 0.5226(4) 0.2134(3) 0.46087(16) 0.0164(11) Uani 1 1 d . . . . .
H18 H 0.5516 0.2688 0.4690 0.020 Uiso 1 1 calc R . . . .
C19 C 0.5792(4) 0.1887(3) 0.42398(17) 0.0163(11) Uani 1 1 d . . . . .
C20 C 0.6022(4) 0.2439(3) 0.39330(16) 0.0153(10) Uani 1 1 d . . . . .
C21 C 0.6099(5) 0.3637(3) 0.35748(16) 0.0208(12) Uani 1 1 d . . . . .
C22 C 0.6659(5) 0.2964(3) 0.33307(17) 0.0201(11) Uani 1 1 d . . . . .
H22 H 0.7517 0.3065 0.3348 0.024 Uiso 1 1 calc R . . . .
C23 C 0.6457(4) 0.2214(3) 0.35738(16) 0.0164(10) Uani 1 1 d . . . . .
C24 C 0.6184(6) 0.2951(4) 0.28798(18) 0.0303(14) Uani 1 1 d . . . . .
H24A H 0.6499 0.2471 0.2747 0.036 Uiso 1 1 calc R . . . .
H24B H 0.6454 0.3442 0.2744 0.036 Uiso 1 1 calc R . . . .
C25 C 0.4840(7) 0.2920(4) 0.2822(2) 0.0438(19) Uani 1 1 d . U . . .
H25 H 0.4608 0.2408 0.2956 0.053 Uiso 1 1 calc R . . . .
C26 C 0.4381(6) 0.3604(5) 0.3057(2) 0.0353(16) Uani 1 1 d . . . . .
H26 H 0.3638 0.3820 0.2963 0.042 Uiso 1 1 calc R . . . .
C27 C 0.4942(5) 0.3925(4) 0.33852(19) 0.0300(14) Uani 1 1 d . . . . .
H27 H 0.4589 0.4369 0.3510 0.036 Uiso 1 1 calc R . . . .
C28 C 0.4261(8) 0.2896(6) 0.2383(3) 0.057(2) Uani 1 1 d . U . . .
H28 H 0.3399 0.2915 0.2396 0.068 Uiso 1 1 calc R . . . .
C29 C 0.4597(8) 0.3643(6) 0.2145(3) 0.056(2) Uani 1 1 d . U . . .
H29A H 0.4327 0.4135 0.2275 0.084 Uiso 1 1 calc GR . . . .
H29B H 0.4234 0.3610 0.1863 0.084 Uiso 1 1 calc GR . . . .
H29C H 0.5446 0.3664 0.2145 0.084 Uiso 1 1 calc GR . . . .
C30 C 0.4546(11) 0.2089(7) 0.2188(4) 0.081(3) Uani 1 1 d . U . . .
H30A H 0.5355 0.2096 0.2122 0.121 Uiso 1 1 calc GR . . . .
H30B H 0.4024 0.2006 0.1938 0.121 Uiso 1 1 calc GR . . . .
H30C H 0.4442 0.1645 0.2380 0.121 Uiso 1 1 calc GR . . . .
C31 C 0.6914(5) 0.4335(4) 0.36969(19) 0.0247(12) Uani 1 1 d . . . . .
H31A H 0.6502 0.4744 0.3844 0.037 Uiso 1 1 calc GR . . . .
H31B H 0.7182 0.4581 0.3452 0.037 Uiso 1 1 calc GR . . . .
H31C H 0.7586 0.4133 0.3873 0.037 Uiso 1 1 calc GR . . . .
C32 C 0.3883(5) 0.2186(4) 0.45110(18) 0.0227(12) Uani 1 1 d . . . . .
H32 H 0.3721 0.2614 0.4297 0.027 Uiso 1 1 calc R . . . .
C33 C 0.3344(5) 0.1394(4) 0.4338(2) 0.0268(13) Uani 1 1 d . . . . .
H33A H 0.3666 0.1263 0.4082 0.040 Uiso 1 1 calc GR . . . .
H33B H 0.2498 0.1458 0.4287 0.040 Uiso 1 1 calc GR . . . .
H33C H 0.3523 0.0954 0.4535 0.040 Uiso 1 1 calc GR . . . .
C34 C 0.3258(6) 0.2444(4) 0.4885(2) 0.0305(14) Uani 1 1 d . . . . .
H34A H 0.3283 0.1995 0.5082 0.046 Uiso 1 1 calc GR . . . .
H34B H 0.2446 0.2580 0.4797 0.046 Uiso 1 1 calc GR . . . .
H34C H 0.3650 0.2919 0.5015 0.046 Uiso 1 1 calc GR . . . .
O7 O 0.3290(4) 0.8817(3) 0.18722(13) 0.0275(9) Uani 1 1 d . . . . .
H7 H 0.3411 0.9320 0.1874 0.041 Uiso 1 1 calc GR . . . .
O8 O 0.3108(4) 1.0249(3) 0.16356(14) 0.0363(11) Uani 1 1 d . . . . .
O9 O 0.1275(3) 0.9451(2) 0.05548(12) 0.0183(8) Uani 1 1 d . . . . .
O10 O 0.0387(4) 0.7354(3) -0.03829(13) 0.0331(10) Uani 1 1 d . . . . .
O11 O 0.0696(6) 0.9991(3) -0.08593(15) 0.0516(15) Uani 1 1 d . . . . .
O12 O 0.1466(3) 0.6755(2) 0.10990(12) 0.0211(8) Uani 1 1 d . . . . .
C35 C 0.2626(5) 0.8612(4) 0.15271(17) 0.0211(12) Uani 1 1 d . . . . .
C36 C 0.2227(5) 0.9193(4) 0.12251(17) 0.0203(11) Uani 1 1 d . . . . .
C37 C 0.2469(5) 1.0057(4) 0.13215(18) 0.0234(12) Uani 1 1 d . . . . .
C38 C 0.1909(5) 1.0758(4) 0.1068(2) 0.0283(13) Uani 1 1 d . . . . .
H38 H 0.1971 1.0646 0.0773 0.034 Uiso 1 1 calc R . . . .
C39 C 0.0609(6) 1.0803(4) 0.1141(2) 0.0323(14) Uani 1 1 d . . . . .
H39A H 0.0225 1.0290 0.1057 0.048 Uiso 1 1 calc GR . . . .
H39B H 0.0237 1.1250 0.0981 0.048 Uiso 1 1 calc GR . . . .
H39C H 0.0541 1.0897 0.1431 0.048 Uiso 1 1 calc GR . . . .
C40 C 0.2501(7) 1.1566(4) 0.1181(2) 0.0379(16) Uani 1 1 d . . . . .
H40A H 0.2293 1.1742 0.1449 0.057 Uiso 1 1 calc GR . . . .
H40B H 0.2243 1.1976 0.0976 0.057 Uiso 1 1 calc GR . . . .
H40C H 0.3348 1.1501 0.1192 0.057 Uiso 1 1 calc GR . . . .
C41 C 0.1586(4) 0.8902(3) 0.08660(17) 0.0141(10) Uani 1 1 d . . . . .
C42 C 0.0947(4) 0.9160(3) 0.01674(17) 0.0164(11) Uani 1 1 d . . . . .
C43 C 0.0582(4) 0.8398(3) 0.01033(18) 0.0190(11) Uani 1 1 d . . . . .
C44 C 0.0408(5) 0.8077(4) -0.03181(19) 0.0265(13) Uani 1 1 d . . . . .
C45 C 0.0203(6) 0.8668(4) -0.0675(2) 0.0422(17) Uani 1 1 d D U . . .
C46 C 0.0644(5) 0.9533(4) -0.05805(19) 0.0261(13) Uani 1 1 d . . . . .
C47 C 0.1000(5) 0.9831(3) -0.01443(18) 0.0199(11) Uani 1 1 d . . . . .
C48 C 0.2235(5) 1.0203(4) -0.0139(2) 0.0247(12) Uani 1 1 d . . . . .
H48A H 0.2470 1.0432 0.0131 0.037 Uiso 1 1 calc GR . . . .
H48B H 0.2228 1.0634 -0.0345 0.037 Uiso 1 1 calc GR . . . .
H48C H 0.2788 0.9780 -0.0200 0.037 Uiso 1 1 calc GR . . . .
C49 C 0.0118(5) 1.0492(4) -0.0057(2) 0.0287(14) Uani 1 1 d . . . . .
H49A H -0.0634 1.0239 -0.0020 0.043 Uiso 1 1 calc GR . . . .
H49B H 0.0022 1.0873 -0.0286 0.043 Uiso 1 1 calc GR . . . .
H49C H 0.0402 1.0786 0.0192 0.043 Uiso 1 1 calc GR . . . .
C50 C 0.0324(17) 0.8341(11) -0.1053(5) 0.052(4) Uani 0.54(2) 1 d . U P A 1
H50A H 0.1152 0.8259 -0.1083 0.079 Uiso 0.54(2) 1 calc GR . P A 1
H50B H -0.0011 0.8713 -0.1265 0.079 Uiso 0.54(2) 1 calc GR . P A 1
H50C H -0.0083 0.7818 -0.1079 0.079 Uiso 0.54(2) 1 calc GR . P A 1
C51 C -0.1085(7) 0.8812(11) -0.0689(6) 0.056(4) Uani 0.54(2) 1 d D U P A 1
H51A H -0.1494 0.8290 -0.0702 0.084 Uiso 0.54(2) 1 calc GR . P A 1
H51B H -0.1346 0.9134 -0.0932 0.084 Uiso 0.54(2) 1 calc GR . P A 1
H51C H -0.1256 0.9107 -0.0444 0.084 Uiso 0.54(2) 1 calc GR . P A 1
C52 C 0.0448(5) 0.7830(3) 0.04527(17) 0.0179(11) Uani 1 1 d . . . . .
H52 H 0.0679 0.7272 0.0371 0.021 Uiso 1 1 calc R . . . .
C53 C 0.1256(4) 0.8093(3) 0.08097(17) 0.0179(11) Uani 1 1 d . . . . .
C54 C 0.1673(5) 0.7559(3) 0.11193(17) 0.0175(11) Uani 1 1 d . . . . .
C55 C 0.1828(5) 0.6405(4) 0.15099(17) 0.0219(12) Uani 1 1 d . . . . .
C56 C 0.2686(5) 0.7046(4) 0.17195(18) 0.0217(12) Uani 1 1 d . . . . .
H56 H 0.3495 0.6891 0.1667 0.026 Uiso 1 1 calc R . . . .
C57 C 0.2344(4) 0.7800(4) 0.14695(17) 0.0193(11) Uani 1 1 d . . . . .
C58 C 0.2636(5) 0.7089(4) 0.21786(18) 0.0245(12) Uani 1 1 d . . . . .
H58A H 0.3187 0.7509 0.2294 0.029 Uiso 1 1 calc R . . . .
H58B H 0.2886 0.6561 0.2301 0.029 Uiso 1 1 calc R . . . .
C59 C 0.1407(6) 0.7290(4) 0.22942(18) 0.0302(14) Uani 1 1 d . . . . .
H59 H 0.1231 0.7865 0.2210 0.036 Uiso 1 1 calc R . . . .
C60 C 0.0537(5) 0.6754(5) 0.2052(2) 0.0337(15) Uani 1 1 d . . . . .
H60 H -0.0207 0.6696 0.2149 0.040 Uiso 1 1 calc R . . . .
C61 C 0.0725(5) 0.6361(4) 0.17185(19) 0.0293(14) Uani 1 1 d . . . . .
H61 H 0.0117 0.6022 0.1599 0.035 Uiso 1 1 calc R . . . .
C62 C 0.1297(6) 0.7228(4) 0.27566(19) 0.0317(14) Uani 1 1 d . . . . .
H62 H 0.0507 0.7438 0.2802 0.038 Uiso 1 1 calc R . . . .
C63 C 0.2174(7) 0.7769(4) 0.3000(2) 0.0376(16) Uani 1 1 d . . . . .
H63A H 0.2962 0.7561 0.2980 0.056 Uiso 1 1 calc GR . . . .
H63B H 0.2014 0.7774 0.3286 0.056 Uiso 1 1 calc GR . . . .
H63C H 0.2114 0.8322 0.2890 0.056 Uiso 1 1 calc GR . . . .
C64 C 0.1367(7) 0.6365(5) 0.2919(2) 0.0387(16) Uani 1 1 d . . . . .
H64A H 0.0717 0.6047 0.2787 0.058 Uiso 1 1 calc GR . . . .
H64B H 0.1325 0.6372 0.3214 0.058 Uiso 1 1 calc GR . . . .
H64C H 0.2105 0.6119 0.2859 0.058 Uiso 1 1 calc GR . . . .
C65 C 0.2380(6) 0.5596(4) 0.1446(2) 0.0339(15) Uani 1 1 d . . . . .
H65A H 0.1781 0.5211 0.1336 0.051 Uiso 1 1 calc GR . . . .
H65B H 0.2751 0.5394 0.1707 0.051 Uiso 1 1 calc GR . . . .
H65C H 0.2967 0.5656 0.1253 0.051 Uiso 1 1 calc GR . . . .
C66 C -0.0828(5) 0.7794(4) 0.0570(2) 0.0257(13) Uani 1 1 d . . . . .
H66 H -0.0845 0.7376 0.0789 0.031 Uiso 1 1 calc R . . . .
C67 C -0.1239(5) 0.8586(4) 0.0743(2) 0.0311(14) Uani 1 1 d . . . . .
H67A H -0.0732 0.8729 0.0989 0.047 Uiso 1 1 calc GR . . . .
H67B H -0.2041 0.8522 0.0812 0.047 Uiso 1 1 calc GR . . . .
H67C H -0.1210 0.9018 0.0539 0.047 Uiso 1 1 calc GR . . . .
C68 C -0.1700(5) 0.7520(4) 0.0213(2) 0.0375(17) Uani 1 1 d . . . . .
H68A H -0.1846 0.7969 0.0020 0.056 Uiso 1 1 calc GR . . . .
H68B H -0.2432 0.7360 0.0318 0.056 Uiso 1 1 calc GR . . . .
H68C H -0.1378 0.7057 0.0075 0.056 Uiso 1 1 calc GR . . . .
O13 O 0.8891(4) 0.0669(3) 0.45708(13) 0.0289(10) Uani 1 1 d . . . . .
H13 H 0.9466 0.0359 0.4622 0.043 Uiso 1 1 calc GR . . . .
O14 O 0.9432(5) -0.0292(3) 0.40432(14) 0.0368(11) Uani 1 1 d . . . . .
O15 O 1.0133(3) 0.1641(3) 0.33040(12) 0.0231(9) Uani 1 1 d . . . . .
O16 O 0.8921(4) 0.4231(3) 0.28720(14) 0.0357(11) Uani 1 1 d . . . . .
O17 O 1.0570(6) 0.2461(4) 0.19697(16) 0.0642(18) Uani 1 1 d . . . . .
O18 O 0.9088(3) 0.3435(2) 0.43576(11) 0.0205(8) Uani 1 1 d . . . . .
C69 C 0.9181(5) 0.1276(3) 0.43257(17) 0.0206(12) Uani 1 1 d . . . . .
C70 C 0.9621(5) 0.1107(3) 0.39420(17) 0.0205(12) Uani 1 1 d . . . . .
C71 C 0.9821(5) 0.0259(4) 0.3843(2) 0.0268(13) Uani 1 1 d . . . . .
C72 C 1.0628(8) -0.0013(5) 0.3537(3) 0.056(2) Uani 1 1 d . . . . .
H72 H 1.0944 0.0458 0.3391 0.068 Uiso 1 1 calc R . . . .
C73 C 1.0046(7) -0.0612(8) 0.3246(3) 0.073(3) Uani 1 1 d . . . . .
H73A H 0.9906 -0.1116 0.3392 0.109 Uiso 1 1 calc GR . . . .
H73B H 1.0547 -0.0726 0.3029 0.109 Uiso 1 1 calc GR . . . .
H73C H 0.9302 -0.0390 0.3126 0.109 Uiso 1 1 calc GR . . . .
C74 C 1.1649(8) -0.0508(6) 0.3800(3) 0.064(3) Uani 1 1 d . . . . .
H74A H 1.1983 -0.0170 0.4027 0.096 Uiso 1 1 calc GR . . . .
H74B H 1.2258 -0.0650 0.3625 0.096 Uiso 1 1 calc GR . . . .
H74C H 1.1327 -0.1006 0.3907 0.096 Uiso 1 1 calc GR . . . .
C75 C 0.9811(4) 0.1808(3) 0.36973(17) 0.0170(11) Uani 1 1 d . . . . .
C76 C 1.0004(5) 0.2247(4) 0.30171(17) 0.0236(12) Uani 1 1 d . . . . .
C77 C 0.9812(5) 0.3026(4) 0.31115(17) 0.0211(12) Uani 1 1 d . . . . .
C78 C 0.9409(5) 0.3590(4) 0.27910(18) 0.0269(13) Uani 1 1 d . . . . .
C79 C 0.9560(7) 0.3408(5) 0.23417(19) 0.0362(16) Uani 1 1 d . . . . .
C80 C 1.0132(7) 0.2598(5) 0.2280(2) 0.0390(17) Uani 1 1 d . . . . .
C81 C 1.0095(6) 0.1908(4) 0.25924(19) 0.0286(14) Uani 1 1 d . . . . .
C82 C 1.1234(6) 0.1406(5) 0.2598(2) 0.0420(18) Uani 1 1 d . . . . .
H82A H 1.1894 0.1738 0.2710 0.063 Uiso 1 1 calc GR . . . .
H82B H 1.1352 0.1242 0.2319 0.063 Uiso 1 1 calc GR . . . .
H82C H 1.1175 0.0922 0.2767 0.063 Uiso 1 1 calc GR . . . .
C83 C 0.9041(7) 0.1353(5) 0.24583(19) 0.0379(16) Uani 1 1 d . . . . .
H83A H 0.9054 0.0879 0.2639 0.057 Uiso 1 1 calc GR . . . .
H83B H 0.9087 0.1173 0.2177 0.057 Uiso 1 1 calc GR . . . .
H83C H 0.8317 0.1657 0.2475 0.057 Uiso 1 1 calc GR . . . .
C84 C 0.8343(8) 0.3402(6) 0.2100(2) 0.054(2) Uani 1 1 d . . . . .
H84A H 0.7846 0.3005 0.2222 0.080 Uiso 1 1 calc GR . . . .
H84B H 0.8416 0.3253 0.1816 0.080 Uiso 1 1 calc GR . . . .
H84C H 0.7993 0.3943 0.2110 0.080 Uiso 1 1 calc GR . . . .
C85 C 1.0320(9) 0.4080(6) 0.2187(3) 0.060(2) Uani 1 1 d . . . . .
H85A H 0.9919 0.4603 0.2199 0.090 Uiso 1 1 calc GR . . . .
H85B H 1.0465 0.3965 0.1905 0.090 Uiso 1 1 calc GR . . . .
H85C H 1.1063 0.4103 0.2359 0.090 Uiso 1 1 calc GR . . . .
C86 C 0.9895(5) 0.3310(3) 0.35504(17) 0.0180(11) Uani 1 1 d . . . . .
H86 H 0.9273 0.3724 0.3577 0.022 Uiso 1 1 calc R . . . .
C87 C 0.9662(4) 0.2587(3) 0.38127(16) 0.0174(11) Uani 1 1 d . . . . .
C88 C 0.9279(4) 0.2695(3) 0.42051(17) 0.0175(11) Uani 1 1 d . . . . .
C89 C 0.8874(5) 0.3317(4) 0.47956(17) 0.0199(11) Uani 1 1 d . . . . .
C90 C 0.8539(4) 0.2401(3) 0.48265(16) 0.0181(11) Uani 1 1 d . . . . .
H90 H 0.7672 0.2348 0.4787 0.022 Uiso 1 1 calc R . . . .
C91 C 0.9051(5) 0.2060(4) 0.44564(16) 0.0197(12) Uani 1 1 d . . . . .
C92 C 0.8989(5) 0.2035(4) 0.52378(16) 0.0205(12) Uani 1 1 d . . . . .
H92A H 0.8589 0.2301 0.5454 0.025 Uiso 1 1 calc R . . . .
H92B H 0.8784 0.1451 0.5237 0.025 Uiso 1 1 calc R . . . .
C93 C 1.0287(5) 0.2120(4) 0.53396(17) 0.0229(12) Uani 1 1 d . . . . .
H93 H 1.0661 0.1782 0.5137 0.027 Uiso 1 1 calc R . . . .
C94 C 1.0640(5) 0.2984(4) 0.52709(17) 0.0209(12) Uani 1 1 d . . . . .
H94 H 1.1365 0.3164 0.5402 0.025 Uiso 1 1 calc R . . . .
C95 C 1.0008(5) 0.3512(4) 0.50389(17) 0.0218(12) Uani 1 1 d . . . . .
H95 H 1.0294 0.4051 0.5026 0.026 Uiso 1 1 calc R . . . .
C96 C 1.0764(5) 0.1813(4) 0.57627(19) 0.0285(13) Uani 1 1 d . . . . .
H96 H 1.1622 0.1915 0.5791 0.034 Uiso 1 1 calc R . . . .
C97 C 1.0258(6) 0.2281(5) 0.61091(19) 0.0362(16) Uani 1 1 d . . . . .
H97A H 1.0355 0.2866 0.6068 0.054 Uiso 1 1 calc GR . . . .
H97B H 1.0669 0.2121 0.6372 0.054 Uiso 1 1 calc GR . . . .
H97C H 0.9428 0.2154 0.6108 0.054 Uiso 1 1 calc GR . . . .
C98 C 1.0594(8) 0.0900(5) 0.5811(3) 0.054(2) Uani 1 1 d . . . . .
H98A H 0.9767 0.0767 0.5753 0.080 Uiso 1 1 calc GR . . . .
H98B H 1.0865 0.0739 0.6091 0.080 Uiso 1 1 calc GR . . . .
H98C H 1.1043 0.0609 0.5619 0.080 Uiso 1 1 calc GR . . . .
C99 C 0.7917(6) 0.3895(4) 0.48766(19) 0.0307(14) Uani 1 1 d . . . . .
H99A H 0.8197 0.4454 0.4859 0.046 Uiso 1 1 calc GR . . . .
H99B H 0.7683 0.3796 0.5150 0.046 Uiso 1 1 calc GR . . . .
H99C H 0.7248 0.3811 0.4674 0.046 Uiso 1 1 calc GR . . . .
C100 C 1.1094(5) 0.3705(4) 0.36873(19) 0.0268(13) Uani 1 1 d . . . . .
H100 H 1.1093 0.3857 0.3981 0.032 Uiso 1 1 calc R . . . .
C101 C 1.1288(6) 0.4478(4) 0.3453(2) 0.0355(15) Uani 1 1 d . . . . .
H10A H 1.1408 0.4341 0.3170 0.053 Uiso 1 1 calc GR . . . .
H10B H 1.1977 0.4760 0.3581 0.053 Uiso 1 1 calc GR . . . .
H10C H 1.0605 0.4831 0.3455 0.053 Uiso 1 1 calc GR . . . .
C102 C 1.2099(6) 0.3108(5) 0.3657(3) 0.0423(19) Uani 1 1 d . . . . .
H10D H 1.2004 0.2641 0.3835 0.063 Uiso 1 1 calc GR . . . .
H10E H 1.2840 0.3379 0.3741 0.063 Uiso 1 1 calc GR . . . .
H10F H 1.2096 0.2921 0.3374 0.063 Uiso 1 1 calc GR . . . .
O19 O 0.4142(4) 0.9191(3) 0.04398(13) 0.0321(10) Uani 1 1 d . . . . .
H19 H 0.4381 0.9641 0.0536 0.048 Uiso 1 1 calc GR . . . .
O20 O 0.5081(5) 1.0162(3) 0.09426(15) 0.0408(12) Uani 1 1 d . . . . .
O21 O 0.6237(3) 0.8235(2) 0.16882(12) 0.0220(9) Uani 1 1 d . . . . .
O22 O 0.5173(4) 0.5746(3) 0.22042(14) 0.0353(11) Uani 1 1 d . . . . .
O23 O 0.7849(5) 0.7454(3) 0.29757(16) 0.0540(16) Uani 1 1 d . . . . .
O24 O 0.4337(3) 0.6440(2) 0.06859(11) 0.0213(8) Uani 1 1 d . . . . .
C103 C 0.4561(5) 0.8591(4) 0.06896(17) 0.0215(12) Uani 1 1 d . . . . .
C104 C 0.5274(5) 0.8758(4) 0.10661(18) 0.0212(12) Uani 1 1 d . . . . .
C105 C 0.5596(6) 0.9612(4) 0.1148(2) 0.0307(14) Uani 1 1 d . . . . .
C106 C 0.6608(7) 0.9881(4) 0.1431(3) 0.0439(19) Uani 1 1 d . . . . .
H106 H 0.7054 0.9399 0.1547 0.053 Uiso 1 1 calc R . . . .
C107 C 0.6159(7) 1.0370(7) 0.1771(3) 0.065(3) Uani 1 1 d . . . . .
H10G H 0.5639 1.0798 0.1654 0.097 Uiso 1 1 calc GR . . . .
H10H H 0.6816 1.0616 0.1938 0.097 Uiso 1 1 calc GR . . . .
H10I H 0.5730 1.0012 0.1941 0.097 Uiso 1 1 calc GR . . . .
C108 C 0.7404(8) 1.0429(6) 0.1198(3) 0.060(2) Uani 1 1 d . . . . .
H10J H 0.7615 1.0143 0.0955 0.090 Uiso 1 1 calc GR . . . .
H10K H 0.8112 1.0561 0.1375 0.090 Uiso 1 1 calc GR . . . .
H10L H 0.6990 1.0932 0.1115 0.090 Uiso 1 1 calc GR . . . .
C109 C 0.5602(4) 0.8077(3) 0.13143(16) 0.0162(11) Uani 1 1 d . . . . .
C110 C 0.6322(5) 0.7641(4) 0.19824(17) 0.0221(12) Uani 1 1 d . . . . .
C111 C 0.6004(5) 0.6864(3) 0.19054(17) 0.0196(11) Uani 1 1 d . . . . .
C112 C 0.5823(5) 0.6323(4) 0.22524(17) 0.0244(12) Uani 1 1 d . . . . .
C113 C 0.6505(6) 0.6495(4) 0.26649(19) 0.0328(15) Uani 1 1 d . . . . .
C114 C 0.7102(6) 0.7312(4) 0.26963(18) 0.0312(15) Uani 1 1 d . . . . .
C115 C 0.6732(5) 0.7992(4) 0.23956(19) 0.0276(14) Uani 1 1 d . . . . .
C116 C 0.5727(6) 0.8469(4) 0.25681(19) 0.0330(15) Uani 1 1 d . . . . .
H11A H 0.5476 0.8914 0.2382 0.049 Uiso 1 1 calc GR . . . .
H11B H 0.6002 0.8692 0.2836 0.049 Uiso 1 1 calc GR . . . .
H11C H 0.5071 0.8102 0.2595 0.049 Uiso 1 1 calc GR . . . .
C117 C 0.7780(7) 0.8561(5) 0.2364(2) 0.0457(19) Uani 1 1 d . . . . .
H11D H 0.8398 0.8266 0.2243 0.069 Uiso 1 1 calc GR . . . .
H11E H 0.8073 0.8752 0.2636 0.069 Uiso 1 1 calc GR . . . .
H11F H 0.7535 0.9028 0.2191 0.069 Uiso 1 1 calc GR . . . .
C118 C 0.5685(8) 0.6415(6) 0.3003(2) 0.050(2) Uani 1 1 d . . . . .
H11G H 0.5077 0.6832 0.2966 0.075 Uiso 1 1 calc GR . . . .
H11H H 0.6130 0.6487 0.3270 0.075 Uiso 1 1 calc GR . . . .
H11I H 0.5324 0.5876 0.2990 0.075 Uiso 1 1 calc GR . . . .
C119 C 0.7466(8) 0.5824(5) 0.2725(2) 0.047(2) Uani 1 1 d . . . . .
H11J H 0.7099 0.5287 0.2706 0.070 Uiso 1 1 calc GR . . . .
H11K H 0.7903 0.5888 0.2994 0.070 Uiso 1 1 calc GR . . . .
H11L H 0.7997 0.5877 0.2512 0.070 Uiso 1 1 calc GR . . . .
C120 C 0.5693(4) 0.6566(3) 0.14772(16) 0.0174(11) Uani 1 1 d . . . . .
H120 H 0.5009 0.6194 0.1480 0.021 Uiso 1 1 calc R . . . .
C121 C 0.5316(4) 0.7288(3) 0.12140(16) 0.0166(11) Uani 1 1 d . . . . .
C122 C 0.4673(4) 0.7182(4) 0.08291(16) 0.0167(11) Uani 1 1 d . . . . .
C123 C 0.3888(5) 0.6550(4) 0.02468(17) 0.0238(13) Uani 1 1 d . . . . .
C124 C 0.3569(5) 0.7462(4) 0.02153(17) 0.0231(12) Uani 1 1 d . . . . .
H124 H 0.2731 0.7525 0.0262 0.028 Uiso 1 1 calc R . . . .
C125 C 0.4308(5) 0.7808(4) 0.05779(17) 0.0211(12) Uani 1 1 d . . . . .
C126 C 0.3751(5) 0.7813(4) -0.02079(18) 0.0288(14) Uani 1 1 d . . . . .
H12A H 0.3245 0.7522 -0.0420 0.035 Uiso 1 1 calc R . . . .
H12B H 0.3525 0.8393 -0.0218 0.035 Uiso 1 1 calc R . . . .
C127 C 0.5014(5) 0.7733(4) -0.02964(18) 0.0270(13) Uani 1 1 d . . . . .
H127 H 0.5489 0.8076 -0.0092 0.032 Uiso 1 1 calc R . . . .
C128 C 0.5409(5) 0.6870(4) -0.02258(19) 0.0261(13) Uani 1 1 d . . . . .
H128 H 0.6054 0.6685 -0.0358 0.031 Uiso 1 1 calc R . . . .
C129 C 0.4907(5) 0.6349(4) 0.00110(18) 0.0242(12) Uani 1 1 d . . . . .
H129 H 0.5211 0.5813 0.0033 0.029 Uiso 1 1 calc R . . . .
C130 C 0.5261(7) 0.8037(4) -0.0725(2) 0.0362(15) Uani 1 1 d . . . . .
H130 H 0.6097 0.7918 -0.0757 0.043 Uiso 1 1 calc R . . . .
C131 C 0.4531(7) 0.7596(5) -0.10672(19) 0.0432(18) Uani 1 1 d . . . . .
H13A H 0.4557 0.7011 -0.1014 0.065 Uiso 1 1 calc GR . . . .
H13B H 0.4843 0.7708 -0.1328 0.065 Uiso 1 1 calc GR . . . .
H13C H 0.3724 0.7786 -0.1080 0.065 Uiso 1 1 calc GR . . . .
C132 C 0.5093(9) 0.8953(5) -0.0770(3) 0.056(2) Uani 1 1 d . . . . .
H13D H 0.4291 0.9095 -0.0724 0.084 Uiso 1 1 calc GR . . . .
H13E H 0.5244 0.9120 -0.1045 0.084 Uiso 1 1 calc GR . . . .
H13F H 0.5635 0.9233 -0.0569 0.084 Uiso 1 1 calc GR . . . .
C133 C 0.2877(6) 0.5975(5) 0.01615(19) 0.0348(16) Uani 1 1 d . . . . .
H13G H 0.3151 0.5414 0.0201 0.052 Uiso 1 1 calc GR . . . .
H13H H 0.2535 0.6046 -0.0121 0.052 Uiso 1 1 calc GR . . . .
H13I H 0.2288 0.6091 0.0348 0.052 Uiso 1 1 calc GR . . . .
C134 C 0.6690(5) 0.6083(4) 0.12989(17) 0.0210(12) Uani 1 1 d . . . . .
H134 H 0.6393 0.5915 0.1016 0.025 Uiso 1 1 calc R . . . .
C135 C 0.7006(6) 0.5315(4) 0.1538(2) 0.0333(15) Uani 1 1 d . . . . .
H13J H 0.7256 0.5454 0.1822 0.050 Uiso 1 1 calc GR . . . .
H13K H 0.7641 0.5036 0.1418 0.050 Uiso 1 1 calc GR . . . .
H13L H 0.6325 0.4957 0.1527 0.050 Uiso 1 1 calc GR . . . .
C136 C 0.7743(5) 0.6608(4) 0.1266(2) 0.0314(14) Uani 1 1 d . . . . .
H13M H 0.7512 0.7102 0.1112 0.047 Uiso 1 1 calc GR . . . .
H13N H 0.8316 0.6309 0.1124 0.047 Uiso 1 1 calc GR . . . .
H13O H 0.8088 0.6756 0.1540 0.047 Uiso 1 1 calc GR . . . .
C51A C -0.0853(15) 0.8580(11) -0.0919(6) 0.043(4) Uani 0.46(2) 1 d . U P A 2
H51D H -0.0942 0.8015 -0.1011 0.065 Uiso 0.46(2) 1 calc GR . P A 2
H51E H -0.0859 0.8938 -0.1157 0.065 Uiso 0.46(2) 1 calc GR . P A 2
H51F H -0.1497 0.8725 -0.0761 0.065 Uiso 0.46(2) 1 calc GR . P A 2
C50A C 0.1017(17) 0.8406(14) -0.0979(6) 0.061(5) Uani 0.46(2) 1 d D U P A 2
H50D H 0.1821 0.8425 -0.0851 0.092 Uiso 0.46(2) 1 calc GR . P A 2
H50E H 0.0935 0.8772 -0.1214 0.092 Uiso 0.46(2) 1 calc GR . P A 2
H50F H 0.0826 0.7850 -0.1069 0.092 Uiso 0.46(2) 1 calc GR . P A 2

loop_
_atom_site_aniso_label
_atom_site_aniso_U_11
_atom_site_aniso_U_22
_atom_site_aniso_U_33
_atom_site_aniso_U_23
_atom_site_aniso_U_13
_atom_site_aniso_U_12
O1 0.031(2) 0.021(2) 0.023(2) -0.0019(18) 0.0058(17) 0.0034(17)
O2 0.045(3) 0.021(2) 0.026(2) -0.0024(19) 0.0047(19) 0.0082(19)
O3 0.0225(18) 0.0128(18) 0.0174(19) 0.0027(15) -0.0011(15) 0.0003(15)
O4 0.046(3) 0.019(2) 0.023(2) -0.0010(18) 0.0065(19) -0.0002(19)
O5 0.068(3) 0.030(3) 0.022(2) 0.010(2) 0.011(2) 0.019(2)
O6 0.030(2) 0.0127(19) 0.0187(19) 0.0049(16) 0.0045(16) -0.0007(16)
C1 0.019(2) 0.020(3) 0.017(3) 0.002(2) -0.001(2) 0.000(2)
C2 0.016(2) 0.014(3) 0.021(3) -0.003(2) -0.004(2) 0.000(2)
C3 0.021(3) 0.018(3) 0.021(3) -0.001(2) -0.002(2) 0.003(2)
C4 0.033(3) 0.013(3) 0.022(3) -0.002(2) -0.002(2) 0.005(2)
C5 0.045(4) 0.014(3) 0.029(3) 0.000(3) 0.000(3) 0.009(3)
C6 0.034(3) 0.027(3) 0.036(4) 0.000(3) 0.003(3) -0.004(3)
C7 0.016(2) 0.011(2) 0.016(2) 0.003(2) -0.0055(19) -0.0007(19)
C8 0.014(2) 0.013(2) 0.019(3) -0.001(2) -0.0015(19) -0.005(2)
C9 0.019(2) 0.012(3) 0.016(3) 0.001(2) 0.000(2) -0.002(2)
C10 0.022(3) 0.018(3) 0.015(3) -0.002(2) 0.002(2) -0.001(2)
C11 0.035(3) 0.013(3) 0.022(3) 0.002(2) 0.006(2) 0.001(2)
C12 0.023(3) 0.015(3) 0.021(3) 0.002(2) 0.004(2) 0.000(2)
C13 0.018(3) 0.016(3) 0.021(3) 0.004(2) 0.004(2) 0.001(2)
C14 0.019(3) 0.017(3) 0.021(3) 0.005(2) 0.000(2) 0.001(2)
C15 0.021(3) 0.016(3) 0.033(3) 0.003(3) 0.000(2) -0.002(2)
C16 0.049(4) 0.024(3) 0.047(4) 0.018(3) 0.026(3) 0.009(3)
C17 0.079(6) 0.027(4) 0.028(3) 0.005(3) -0.008(4) -0.014(4)
C18 0.018(2) 0.012(2) 0.019(3) 0.000(2) 0.000(2) -0.002(2)
C19 0.017(2) 0.012(2) 0.019(3) 0.000(2) -0.003(2) 0.002(2)
C20 0.018(2) 0.010(2) 0.017(2) 0.002(2) -0.002(2) -0.0019(19)
C21 0.030(3) 0.019(3) 0.014(3) 0.009(2) 0.002(2) 0.001(2)
C22 0.023(3) 0.015(3) 0.021(3) 0.001(2) 0.002(2) -0.001(2)
C23 0.013(2) 0.015(3) 0.020(3) 0.001(2) -0.0026(19) 0.002(2)
C24 0.054(4) 0.019(3) 0.017(3) 0.004(2) 0.001(3) 0.003(3)
C25 0.057(4) 0.027(3) 0.043(4) 0.008(3) -0.021(3) -0.012(3)
C26 0.023(3) 0.045(4) 0.037(4) 0.008(3) -0.002(3) -0.006(3)
C27 0.027(3) 0.039(4) 0.024(3) 0.011(3) 0.007(2) 0.009(3)
C28 0.058(2) 0.056(2) 0.056(2) -0.0001(13) 0.0026(13) 0.0003(13)
C29 0.060(3) 0.057(3) 0.050(3) 0.003(2) 0.003(2) 0.009(2)
C30 0.084(4) 0.079(4) 0.079(4) -0.005(2) 0.004(3) -0.002(2)
C31 0.030(3) 0.016(3) 0.028(3) -0.004(2) 0.004(2) 0.000(2)
C32 0.021(3) 0.018(3) 0.028(3) 0.005(3) 0.000(2) 0.005(2)
C33 0.016(3) 0.024(3) 0.039(3) 0.001(3) -0.004(2) -0.002(2)
C34 0.032(3) 0.023(3) 0.039(4) 0.007(3) 0.016(3) 0.003(3)
O7 0.029(2) 0.027(2) 0.024(2) -0.0033(18) -0.0098(17) -0.0055(18)
O8 0.044(3) 0.027(2) 0.036(3) -0.003(2) -0.007(2) -0.009(2)
O9 0.0227(19) 0.0112(18) 0.0203(19) -0.0004(16) -0.0005(15) 0.0005(15)
O10 0.053(3) 0.019(2) 0.026(2) -0.0002(19) -0.005(2) -0.005(2)
O11 0.088(4) 0.036(3) 0.029(3) 0.011(2) -0.003(3) -0.023(3)
O12 0.027(2) 0.0129(19) 0.023(2) 0.0051(16) -0.0007(16) 0.0006(16)
C35 0.020(3) 0.026(3) 0.016(3) -0.005(2) -0.001(2) 0.000(2)
C36 0.020(3) 0.019(3) 0.021(3) -0.001(2) -0.001(2) 0.001(2)
C37 0.023(3) 0.023(3) 0.024(3) -0.003(3) 0.002(2) -0.004(2)
C38 0.033(3) 0.022(3) 0.030(3) -0.003(3) 0.003(3) -0.005(3)
C39 0.030(3) 0.034(4) 0.033(3) -0.003(3) 0.002(3) 0.005(3)
C40 0.054(4) 0.024(3) 0.035(4) -0.003(3) -0.002(3) -0.007(3)
C41 0.012(2) 0.008(2) 0.022(3) 0.000(2) -0.001(2) -0.0002(18)
C42 0.014(2) 0.013(2) 0.021(3) -0.001(2) -0.006(2) 0.003(2)
C43 0.016(2) 0.015(3) 0.025(3) 0.000(2) -0.004(2) 0.001(2)
C44 0.033(3) 0.018(3) 0.027(3) 0.001(3) -0.005(2) -0.007(2)
C45 0.064(4) 0.030(4) 0.027(3) 0.006(3) -0.021(3) -0.011(3)
C46 0.032(3) 0.020(3) 0.024(3) 0.008(3) -0.005(2) -0.001(2)
C47 0.020(3) 0.013(3) 0.025(3) 0.005(2) -0.002(2) 0.000(2)
C48 0.020(3) 0.019(3) 0.034(3) 0.007(3) -0.001(2) 0.001(2)
C49 0.026(3) 0.019(3) 0.039(4) 0.005(3) -0.005(3) 0.006(2)
C50 0.056(5) 0.052(5) 0.049(5) -0.001(3) 0.001(3) -0.003(3)
C51 0.058(5) 0.053(5) 0.056(5) 0.004(3) -0.002(3) -0.003(3)
C52 0.019(2) 0.009(2) 0.025(3) -0.002(2) -0.004(2) -0.003(2)
C53 0.015(2) 0.015(3) 0.022(3) 0.003(2) -0.001(2) 0.000(2)
C54 0.017(2) 0.012(3) 0.023(3) 0.001(2) -0.002(2) 0.002(2)
C55 0.024(3) 0.018(3) 0.022(3) 0.010(2) -0.006(2) -0.001(2)
C56 0.014(2) 0.024(3) 0.027(3) 0.005(3) 0.000(2) 0.004(2)
C57 0.015(2) 0.021(3) 0.021(3) 0.002(2) -0.001(2) 0.003(2)
C58 0.029(3) 0.022(3) 0.023(3) 0.008(3) -0.001(2) 0.006(2)
C59 0.038(3) 0.030(3) 0.024(3) 0.010(3) 0.007(3) 0.009(3)
C60 0.022(3) 0.044(4) 0.035(4) 0.016(3) 0.002(3) 0.005(3)
C61 0.024(3) 0.032(3) 0.032(3) 0.016(3) -0.002(2) -0.001(3)
C62 0.039(3) 0.034(4) 0.023(3) 0.000(3) 0.006(3) 0.013(3)
C63 0.054(4) 0.029(4) 0.031(3) 0.003(3) 0.009(3) 0.011(3)
C64 0.051(4) 0.044(4) 0.022(3) 0.008(3) 0.007(3) -0.001(3)
C65 0.040(4) 0.021(3) 0.038(4) 0.002(3) -0.006(3) 0.004(3)
C66 0.016(3) 0.019(3) 0.041(4) 0.008(3) 0.002(2) 0.000(2)
C67 0.020(3) 0.024(3) 0.050(4) -0.010(3) 0.005(3) 0.000(2)
C68 0.017(3) 0.028(3) 0.066(5) -0.002(3) -0.006(3) -0.002(2)
O13 0.038(2) 0.024(2) 0.024(2) 0.0051(19) -0.0009(18) -0.0100(19)
O14 0.058(3) 0.022(2) 0.031(2) 0.003(2) 0.004(2) -0.006(2)
O15 0.025(2) 0.026(2) 0.0185(19) 0.0024(17) 0.0032(16) 0.0056(17)
O16 0.043(3) 0.036(3) 0.028(2) 0.012(2) 0.0008(19) 0.017(2)
O17 0.104(5) 0.065(4) 0.029(3) 0.010(3) 0.032(3) 0.022(4)
O18 0.0252(19) 0.020(2) 0.0160(19) 0.0010(16) 0.0019(15) 0.0022(16)
C69 0.021(3) 0.018(3) 0.021(3) 0.004(2) -0.008(2) -0.009(2)
C70 0.022(3) 0.019(3) 0.019(3) -0.001(2) -0.007(2) -0.001(2)
C71 0.031(3) 0.017(3) 0.032(3) 0.000(3) -0.003(3) -0.004(2)
C72 0.069(5) 0.017(3) 0.091(7) -0.004(4) 0.051(5) -0.004(4)
C73 0.039(4) 0.130(10) 0.047(5) -0.045(6) -0.006(4) 0.019(5)
C74 0.053(5) 0.052(5) 0.083(7) -0.009(5) -0.012(5) 0.005(4)
C75 0.015(2) 0.016(3) 0.019(3) 0.000(2) -0.002(2) -0.001(2)
C76 0.022(3) 0.029(3) 0.019(3) 0.003(3) -0.001(2) 0.001(2)
C77 0.017(3) 0.027(3) 0.019(3) 0.005(2) -0.001(2) 0.001(2)
C78 0.031(3) 0.028(3) 0.021(3) 0.002(3) 0.000(2) 0.007(3)
C79 0.052(4) 0.039(4) 0.017(3) 0.005(3) 0.005(3) 0.009(3)
C80 0.053(4) 0.043(4) 0.022(3) 0.003(3) 0.010(3) 0.005(3)
C81 0.036(3) 0.029(3) 0.022(3) -0.004(3) 0.008(3) 0.004(3)
C82 0.042(4) 0.053(5) 0.034(4) 0.002(4) 0.014(3) 0.017(4)
C83 0.049(4) 0.045(4) 0.018(3) -0.010(3) 0.002(3) -0.002(3)
C84 0.069(5) 0.070(6) 0.020(3) 0.002(4) -0.010(3) 0.025(5)
C85 0.091(7) 0.053(5) 0.042(5) 0.012(4) 0.032(5) 0.000(5)
C86 0.020(3) 0.015(3) 0.018(3) 0.006(2) -0.002(2) 0.003(2)
C87 0.015(2) 0.016(3) 0.020(3) 0.002(2) -0.003(2) -0.007(2)
C88 0.015(2) 0.015(3) 0.021(3) 0.001(2) -0.005(2) -0.002(2)
C89 0.021(3) 0.022(3) 0.016(3) 0.002(2) 0.000(2) 0.000(2)
C90 0.016(2) 0.021(3) 0.017(3) 0.000(2) -0.001(2) -0.005(2)
C91 0.020(3) 0.024(3) 0.014(2) 0.002(2) -0.003(2) -0.008(2)
C92 0.021(3) 0.024(3) 0.016(3) 0.002(2) -0.001(2) -0.004(2)
C93 0.022(3) 0.028(3) 0.019(3) -0.002(2) 0.000(2) 0.002(2)
C94 0.016(2) 0.028(3) 0.018(3) -0.001(2) -0.001(2) -0.003(2)
C95 0.025(3) 0.020(3) 0.020(3) -0.003(2) 0.003(2) -0.003(2)
C96 0.029(3) 0.033(3) 0.022(3) 0.003(3) -0.007(2) 0.003(3)
C97 0.034(3) 0.053(5) 0.020(3) 0.001(3) -0.002(3) -0.007(3)
C98 0.063(5) 0.039(4) 0.055(5) 0.011(4) -0.013(4) -0.002(4)
C99 0.034(3) 0.033(4) 0.026(3) 0.002(3) 0.006(3) 0.006(3)
C100 0.028(3) 0.023(3) 0.027(3) 0.007(3) -0.009(2) -0.009(2)
C101 0.043(4) 0.025(3) 0.037(4) 0.010(3) -0.002(3) -0.010(3)
C102 0.020(3) 0.046(4) 0.059(5) 0.030(4) -0.009(3) -0.004(3)
O19 0.042(3) 0.029(2) 0.025(2) 0.004(2) -0.0008(19) 0.016(2)
O20 0.057(3) 0.024(2) 0.040(3) 0.004(2) -0.005(2) 0.015(2)
O21 0.0217(19) 0.025(2) 0.0169(19) -0.0021(17) -0.0085(15) 0.0000(16)
O22 0.040(3) 0.036(3) 0.030(2) 0.009(2) 0.006(2) -0.001(2)
O23 0.069(4) 0.048(3) 0.038(3) -0.012(3) -0.033(3) 0.018(3)
O24 0.0201(18) 0.024(2) 0.0179(19) -0.0025(17) -0.0077(15) -0.0028(16)
C103 0.023(3) 0.024(3) 0.017(3) 0.002(2) -0.001(2) 0.011(2)
C104 0.021(3) 0.020(3) 0.022(3) 0.001(2) 0.001(2) 0.008(2)
C105 0.037(3) 0.014(3) 0.041(4) 0.004(3) 0.004(3) 0.008(3)
C106 0.041(4) 0.020(3) 0.067(5) 0.000(4) -0.017(4) -0.004(3)
C107 0.030(4) 0.119(9) 0.044(5) -0.002(5) -0.007(3) -0.015(5)
C108 0.044(4) 0.044(5) 0.094(7) 0.002(5) 0.012(5) 0.001(4)
C109 0.009(2) 0.022(3) 0.017(3) 0.000(2) -0.0037(19) 0.002(2)
C110 0.021(3) 0.023(3) 0.020(3) -0.001(3) -0.005(2) 0.001(2)
C111 0.022(3) 0.019(3) 0.018(3) 0.001(2) -0.002(2) 0.005(2)
C112 0.028(3) 0.026(3) 0.019(3) 0.005(3) 0.003(2) 0.006(3)
C113 0.044(4) 0.035(4) 0.019(3) 0.007(3) 0.001(3) 0.013(3)
C114 0.037(3) 0.034(4) 0.021(3) -0.011(3) -0.010(3) 0.011(3)
C115 0.033(3) 0.024(3) 0.024(3) -0.005(3) -0.010(2) 0.008(3)
C116 0.040(4) 0.036(4) 0.020(3) -0.009(3) -0.007(3) 0.007(3)
C117 0.040(4) 0.053(5) 0.040(4) -0.007(4) -0.016(3) -0.012(4)
C118 0.064(5) 0.063(5) 0.024(3) 0.005(4) 0.018(3) 0.007(4)
C119 0.063(5) 0.034(4) 0.039(4) 0.004(3) -0.016(4) 0.022(4)
C120 0.014(2) 0.018(3) 0.019(3) -0.001(2) -0.001(2) 0.002(2)
C121 0.014(2) 0.019(3) 0.015(2) -0.001(2) -0.0058(19) 0.003(2)
C122 0.009(2) 0.025(3) 0.015(2) -0.004(2) -0.0028(19) 0.002(2)
C123 0.019(3) 0.034(3) 0.017(3) -0.001(3) -0.005(2) -0.003(2)
C124 0.016(2) 0.031(3) 0.021(3) 0.002(3) -0.005(2) 0.007(2)
C125 0.019(3) 0.028(3) 0.016(3) 0.003(2) -0.002(2) 0.007(2)
C126 0.028(3) 0.036(4) 0.021(3) 0.002(3) -0.004(2) 0.008(3)
C127 0.028(3) 0.033(3) 0.019(3) -0.003(3) 0.002(2) -0.003(3)
C128 0.024(3) 0.028(3) 0.026(3) -0.009(3) 0.001(2) 0.000(2)
C129 0.022(3) 0.027(3) 0.023(3) -0.007(3) -0.003(2) 0.000(2)
C130 0.049(4) 0.033(4) 0.027(3) 0.002(3) 0.005(3) 0.002(3)
C131 0.058(5) 0.055(5) 0.017(3) 0.000(3) 0.003(3) 0.000(4)
C132 0.089(7) 0.039(5) 0.042(5) 0.006(4) 0.013(4) 0.001(4)
C133 0.030(3) 0.049(4) 0.024(3) -0.005(3) -0.006(3) -0.012(3)
C134 0.020(3) 0.023(3) 0.021(3) -0.005(2) 0.001(2) 0.003(2)
C135 0.038(3) 0.027(3) 0.036(4) 0.002(3) 0.007(3) 0.009(3)
C136 0.023(3) 0.024(3) 0.048(4) -0.002(3) 0.010(3) -0.002(2)
C51A 0.045(5) 0.042(5) 0.041(5) 0.001(3) 0.000(3) -0.002(3)
C50A 0.064(6) 0.061(6) 0.060(6) 0.002(3) 0.005(3) 0.000(3)

loop_
_atom_type_symbol
_atom_type_description
_atom_type_scat_dispersion_real
_atom_type_scat_dispersion_imag
_atom_type_scat_source
C C 0.0181 0.0091 'International Tables Vol C Tables 4.2.6.8 and 6.1.1.4'
H H 0.0000 0.0000 'International Tables Vol C Tables 4.2.6.8 and 6.1.1.4'
O O 0.0492 0.0322 'International Tables Vol C Tables 4.2.6.8 and 6.1.1.4'

loop_
_geom_angle_atom_site_label_1
_geom_angle_atom_site_label_2
_geom_angle_atom_site_label_3
_geom_angle
C1 O1 H1 109.5
C8 O3 C7 118.6(4)
C20 O6 C21 107.4(4)
O1 C1 C2 120.9(5)
O1 C1 C23 117.7(5)
C23 C1 C2 121.4(5)
C1 C2 C3 118.6(5)
C1 C2 C7 115.8(5)
C7 C2 C3 125.6(5)
O2 C3 C2 118.8(5)
O2 C3 C4 117.2(5)
C2 C3 C4 123.8(5)
C3 C4 H4 108.3
C3 C4 C5 110.6(5)
C3 C4 C6 109.5(5)
C5 C4 H4 108.3
C6 C4 H4 108.3
C6 C4 C5 111.7(5)
C4 C5 H5A 109.5
C4 C5 H5B 109.5
C4 C5 H5C 109.5
H5A C5 H5B 109.5
H5A C5 H5C 109.5
H5B C5 H5C 109.5
C4 C6 H6A 109.5
C4 C6 H6B 109.5
C4 C6 H6C 109.5
H6A C6 H6B 109.5
H6A C6 H6C 109.5
H6B C6 H6C 109.5
O3 C7 C2 117.4(5)
C19 C7 O3 118.7(5)
C19 C7 C2 124.0(5)
O3 C8 C13 111.6(5)
C9 C8 O3 121.7(5)
C9 C8 C13 126.7(5)
C8 C9 C10 120.6(5)
C8 C9 C18 120.2(5)
C10 C9 C18 119.1(5)
O4 C10 C9 120.8(5)
O4 C10 C11 120.6(5)
C9 C10 C11 118.6(5)
C10 C11 C16 106.1(5)
C10 C11 C17 111.1(5)
C12 C11 C10 115.7(5)
C12 C11 C16 105.2(5)
C12 C11 C17 109.4(5)
C17 C11 C16 109.1(6)
O5 C12 C11 120.8(5)
O5 C12 C13 117.3(5)
C11 C12 C13 121.8(5)
C8 C13 C12 112.5(5)
C8 C13 C14 112.0(4)
C8 C13 C15 109.1(4)
C12 C13 C14 106.4(4)
C15 C13 C12 107.4(5)
C15 C13 C14 109.4(5)
C13 C14 H14A 109.5
C13 C14 H14B 109.5
C13 C14 H14C 109.5
H14A C14 H14B 109.5
H14A C14 H14C 109.5
H14B C14 H14C 109.5
C13 C15 H15A 109.5
C13 C15 H15B 109.5
C13 C15 H15C 109.5
H15A C15 H15B 109.5
H15A C15 H15C 109.5
H15B C15 H15C 109.5
C11 C16 H16A 109.5
C11 C16 H16B 109.5
C11 C16 H16C 109.5
H16A C16 H16B 109.5
H16A C16 H16C 109.5
H16B C16 H16C 109.5
C11 C17 H17A 109.5
C11 C17 H17B 109.5
C11 C17 H17C 109.5
H17A C17 H17B 109.5
H17A C17 H17C 109.5
H17B C17 H17C 109.5
C9 C18 H18 107.8
C9 C18 C19 109.0(4)
C9 C18 C32 113.6(4)
C19 C18 H18 107.8
C19 C18 C32 110.8(4)
C32 C18 H18 107.8
C7 C19 C18 121.2(5)
C7 C19 C20 116.1(5)
C20 C19 C18 122.6(5)
O6 C20 C19 121.8(5)
O6 C20 C23 114.5(5)
C23 C20 C19 123.7(5)
O6 C21 C22 105.4(4)
O6 C21 C31 105.3(4)
C27 C21 O6 105.0(4)
C27 C21 C22 114.4(5)
C27 C21 C31 112.0(5)
C31 C21 C22 113.6(5)
C21 C22 H22 108.3
C23 C22 C21 102.5(4)
C23 C22 H22 108.3
C23 C22 C24 116.5(5)
C24 C22 C21 112.7(5)
C24 C22 H22 108.3
C1 C23 C22 131.9(5)
C20 C23 C1 119.0(5)
C20 C23 C22 109.0(5)
C22 C24 H24A 109.2
C22 C24 H24B 109.2
C22 C24 C25 112.2(6)
H24A C24 H24B 107.9
C25 C24 H24A 109.2
C25 C24 H24B 109.2
C24 C25 H25 106.4
C26 C25 C24 108.4(5)
C26 C25 H25 106.4
C26 C25 C28 111.4(6)
C28 C25 C24 117.1(7)
C28 C25 H25 106.4
C25 C26 H26 118.0
C27 C26 C25 123.9(6)
C27 C26 H26 118.0
C21 C27 H27 117.9
C26 C27 C21 124.2(6)
C26 C27 H27 117.9
C25 C28 H28 107.5
C29 C28 C25 110.7(7)
C29 C28 H28 107.5
C30 C28 C25 109.1(8)
C30 C28 H28 107.5
C30 C28 C29 114.2(8)
C28 C29 H29A 109.5
C28 C29 H29B 109.5
C28 C29 H29C 109.5
H29A C29 H29B 109.5
H29A C29 H29C 109.5
H29B C29 H29C 109.5
C28 C30 H30A 109.5
C28 C30 H30B 109.5
C28 C30 H30C 109.5
H30A C30 H30B 109.5
H30A C30 H30C 109.5
H30B C30 H30C 109.5
C21 C31 H31A 109.5
C21 C31 H31B 109.5
C21 C31 H31C 109.5
H31A C31 H31B 109.5
H31A C31 H31C 109.5
H31B C31 H31C 109.5
C18 C32 H32 107.3
C33 C32 C18 112.9(5)
C33 C32 H32 107.3
C33 C32 C34 109.0(5)
C34 C32 C18 112.6(5)
C34 C32 H32 107.3
C32 C33 H33A 109.5
C32 C33 H33B 109.5
C32 C33 H33C 109.5
H33A C33 H33B 109.5
H33A C33 H33C 109.5
H33B C33 H33C 109.5
C32 C34 H34A 109.5
C32 C34 H34B 109.5
C32 C34 H34C 109.5
H34A C34 H34B 109.5
H34A C34 H34C 109.5
H34B C34 H34C 109.5
C35 O7 H7 109.5
C42 O9 C41 119.0(4)
C54 O12 C55 107.6(4)
O7 C35 C36 122.5(5)
O7 C35 C57 117.6(5)
C57 C35 C36 119.9(5)
C35 C36 C37 117.1(5)
C41 C36 C35 117.5(5)
C41 C36 C37 125.3(5)
O8 C37 C36 120.3(5)
O8 C37 C38 116.4(5)
C36 C37 C38 123.2(5)
C37 C38 H38 109.0
C37 C38 C39 108.4(5)
C39 C38 H38 109.0
C40 C38 C37 111.7(5)
C40 C38 H38 109.0
C40 C38 C39 109.8(6)
C38 C39 H39A 109.5
C38 C39 H39B 109.5
C38 C39 H39C 109.5
H39A C39 H39B 109.5
H39A C39 H39C 109.5
H39B C39 H39C 109.5
C38 C40 H40A 109.5
C38 C40 H40B 109.5
C38 C40 H40C 109.5
H40A C40 H40B 109.5
H40A C40 H40C 109.5
H40B C40 H40C 109.5
O9 C41 C36 118.2(5)
O9 C41 C53 118.5(5)
C53 C41 C36 123.3(5)
O9 C42 C47 110.4(4)
C43 C42 O9 121.7(5)
C43 C42 C47 127.8(5)
C42 C43 C44 119.7(5)
C42 C43 C52 121.3(5)
C44 C43 C52 118.8(5)
O10 C44 C43 121.0(6)
O10 C44 C45 119.5(6)
C43 C44 C45 119.4(5)
C44 C45 C46 114.3(5)
C50 C45 C44 115.2(9)
C50 C45 C46 119.1(9)
C50 C45 C51 102.9(11)
C51 C45 C44 101.6(9)
C51 C45 C46 99.6(9)
C51A C45 C44 115.8(9)
C51A C45 C46 117.7(9)
C51A C45 C50A 98.9(12)
C50A C45 C44 105.7(10)
C50A C45 C46 100.7(11)
O11 C46 C45 118.1(6)
O11 C46 C47 119.2(6)
C45 C46 C47 122.7(5)
C42 C47 C46 112.1(5)
C42 C47 C48 112.4(4)
C42 C47 C49 108.5(5)
C46 C47 C48 107.3(5)
C46 C47 C49 106.4(5)
C49 C47 C48 110.1(5)
C47 C48 H48A 109.5
C47 C48 H48B 109.5
C47 C48 H48C 109.5
H48A C48 H48B 109.5
H48A C48 H48C 109.5
H48B C48 H48C 109.5
C47 C49 H49A 109.5
C47 C49 H49B 109.5
C47 C49 H49C 109.5
H49A C49 H49B 109.5
H49A C49 H49C 109.5
H49B C49 H49C 109.5
C45 C50 H50A 109.5
C45 C50 H50B 109.5
C45 C50 H50C 109.5
H50A C50 H50B 109.5
H50A C50 H50C 109.5
H50B C50 H50C 109.5
C45 C51 H51A 109.5
C45 C51 H51B 109.5
C45 C51 H51C 109.5
H51A C51 H51B 109.5
H51A C51 H51C 109.5
H51B C51 H51C 109.5
C43 C52 H52 108.4
C43 C52 C66 112.6(4)
C53 C52 C43 108.6(4)
C53 C52 H52 108.4
C53 C52 C66 110.4(5)
C66 C52 H52 108.4
C41 C53 C52 121.6(5)
C41 C53 C54 115.8(5)
C54 C53 C52 122.5(5)
O12 C54 C53 122.5(5)
O12 C54 C57 113.9(5)
C57 C54 C53 123.6(5)
O12 C55 C56 104.4(4)
O12 C55 C61 105.0(4)
O12 C55 C65 107.5(5)
C61 C55 C56 111.0(5)
C65 C55 C56 113.8(5)
C65 C55 C61 114.2(5)
C55 C56 H56 108.2
C57 C56 C55 101.1(4)
C57 C56 H56 108.2
C57 C56 C58 117.9(5)
C58 C56 C55 112.7(5)
C58 C56 H56 108.2
C35 C57 C56 132.0(5)
C54 C57 C35 119.7(5)
C54 C57 C56 108.2(5)
C56 C58 H58A 109.1
C56 C58 H58B 109.1
C56 C58 C59 112.5(5)
H58A C58 H58B 107.8
C59 C58 H58A 109.1
C59 C58 H58B 109.1
C58 C59 H59 107.6
C58 C59 C62 113.4(5)
C60 C59 C58 108.9(5)
C60 C59 H59 107.6
C60 C59 C62 111.6(5)
C62 C59 H59 107.6
C59 C60 H60 117.4
C61 C60 C59 125.2(6)
C61 C60 H60 117.4
C55 C61 H61 117.5
C60 C61 C55 125.1(6)
C60 C61 H61 117.5
C59 C62 H62 106.8
C63 C62 C59 111.4(6)
C63 C62 H62 106.8
C63 C62 C64 110.8(5)
C64 C62 C59 113.8(5)
C64 C62 H62 106.8
C62 C63 H63A 109.5
C62 C63 H63B 109.5
C62 C63 H63C 109.5
H63A C63 H63B 109.5
H63A C63 H63C 109.5
H63B C63 H63C 109.5
C62 C64 H64A 109.5
C62 C64 H64B 109.5
C62 C64 H64C 109.5
H64A C64 H64B 109.5
H64A C64 H64C 109.5
H64B C64 H64C 109.5
C55 C65 H65A 109.5
C55 C65 H65B 109.5
C55 C65 H65C 109.5
H65A C65 H65B 109.5
H65A C65 H65C 109.5
H65B C65 H65C 109.5
C52 C66 H66 106.9
C67 C66 C52 113.5(5)
C67 C66 H66 106.9
C67 C66 C68 109.5(5)
C68 C66 C52 112.7(5)
C68 C66 H66 106.9
C66 C67 H67A 109.5
C66 C67 H67B 109.5
C66 C67 H67C 109.5
H67A C67 H67B 109.5
H67A C67 H67C 109.5
H67B C67 H67C 109.5
C66 C68 H68A 109.5
C66 C68 H68B 109.5
C66 C68 H68C 109.5
H68A C68 H68B 109.5
H68A C68 H68C 109.5
H68B C68 H68C 109.5
C69 O13 H13 109.5
C76 O15 C75 118.1(4)
C88 O18 C89 106.9(4)
O13 C69 C70 121.0(5)
O13 C69 C91 117.9(5)
C91 C69 C70 121.1(5)
C69 C70 C71 117.5(5)
C69 C70 C75 115.2(5)
C75 C70 C71 127.3(5)
O14 C71 C70 120.7(6)
O14 C71 C72 114.9(6)
C70 C71 C72 123.9(6)
C71 C72 H72 111.6
C71 C72 C74 105.0(8)
C73 C72 C71 111.0(7)
C73 C72 H72 111.6
C73 C72 C74 105.6(7)
C74 C72 H72 111.6
C72 C73 H73A 109.5
C72 C73 H73B 109.5
C72 C73 H73C 109.5
H73A C73 H73B 109.5
H73A C73 H73C 109.5
H73B C73 H73C 109.5
C72 C74 H74A 109.5
C72 C74 H74B 109.5
C72 C74 H74C 109.5
H74A C74 H74B 109.5
H74A C74 H74C 109.5
H74B C74 H74C 109.5
O15 C75 C70 115.4(5)
C87 C75 O15 119.6(5)
C87 C75 C70 124.9(5)
O15 C76 C81 110.8(5)
C77 C76 O15 122.9(5)
C77 C76 C81 126.3(6)
C76 C77 C78 119.5(5)
C76 C77 C86 121.3(5)
C78 C77 C86 118.9(5)
O16 C78 C77 120.7(6)
O16 C78 C79 118.1(6)
C77 C78 C79 121.2(5)
C78 C79 C84 108.2(6)
C80 C79 C78 113.3(5)
C80 C79 C84 108.1(6)
C80 C79 C85 108.7(6)
C85 C79 C78 107.7(6)
C85 C79 C84 110.9(7)
O17 C80 C79 120.4(7)
O17 C80 C81 118.1(7)
C79 C80 C81 121.3(6)
C76 C81 C80 110.8(5)
C76 C81 C82 108.7(5)
C76 C81 C83 110.8(5)
C80 C81 C82 108.7(6)
C80 C81 C83 108.5(6)
C83 C81 C82 109.2(6)
C81 C82 H82A 109.5
C81 C82 H82B 109.5
C81 C82 H82C 109.5
H82A C82 H82B 109.5
H82A C82 H82C 109.5
H82B C82 H82C 109.5
C81 C83 H83A 109.5
C81 C83 H83B 109.5
C81 C83 H83C 109.5
H83A C83 H83B 109.5
H83A C83 H83C 109.5
H83B C83 H83C 109.5
C79 C84 H84A 109.5
C79 C84 H84B 109.5
C79 C84 H84C 109.5
H84A C84 H84B 109.5
H84A C84 H84C 109.5
H84B C84 H84C 109.5
C79 C85 H85A 109.5
C79 C85 H85B 109.5
C79 C85 H85C 109.5
H85A C85 H85B 109.5
H85A C85 H85C 109.5
H85B C85 H85C 109.5
C77 C86 H86 108.4
C77 C86 C100 112.1(5)
C87 C86 C77 107.7(5)
C87 C86 H86 108.4
C87 C86 C100 111.6(4)
C100 C86 H86 108.4
C75 C87 C86 123.5(5)
C75 C87 C88 115.7(5)
C88 C87 C86 120.8(5)
O18 C88 C87 122.1(5)
O18 C88 C91 114.6(5)
C91 C88 C87 123.3(5)
O18 C89 C90 104.7(4)
O18 C89 C99 106.5(4)
C95 C89 O18 105.5(4)
C95 C89 C90 112.4(5)
C95 C89 C99 112.8(5)
C99 C89 C90 114.1(5)
C89 C90 H90 109.2
C91 C90 C89 100.8(4)
C91 C90 H90 109.2
C91 C90 C92 116.2(5)
C92 C90 C89 112.0(4)
C92 C90 H90 109.2
C69 C91 C88 119.5(5)
C69 C91 C90 131.7(5)
C88 C91 C90 108.4(5)
C90 C92 H92A 108.8
C90 C92 H92B 108.8
H92A C92 H92B 107.7
C93 C92 C90 113.8(5)
C93 C92 H92A 108.8
C93 C92 H92B 108.8
C92 C93 H93 106.5
C92 C93 C96 115.4(5)
C94 C93 C92 109.4(5)
C94 C93 H93 106.5
C94 C93 C96 111.8(5)
C96 C93 H93 106.5
C93 C94 H94 117.8
C95 C94 C93 124.4(5)
C95 C94 H94 117.8
C89 C95 H95 117.7
C94 C95 C89 124.6(5)
C94 C95 H95 117.7
C93 C96 H96 107.0
C93 C96 C97 112.4(5)
C97 C96 H96 107.0
C98 C96 C93 112.4(6)
C98 C96 H96 107.0
C98 C96 C97 110.8(6)
C96 C97 H97A 109.5
C96 C97 H97B 109.5
C96 C97 H97C 109.5
H97A C97 H97B 109.5
H97A C97 H97C 109.5
H97B C97 H97C 109.5
C96 C98 H98A 109.5
C96 C98 H98B 109.5
C96 C98 H98C 109.5
H98A C98 H98B 109.5
H98A C98 H98C 109.5
H98B C98 H98C 109.5
C89 C99 H99A 109.5
C89 C99 H99B 109.5
C89 C99 H99C 109.5
H99A C99 H99B 109.5
H99A C99 H99C 109.5
H99B C99 H99C 109.5
C86 C100 H100 107.4
C101 C100 C86 112.1(5)
C101 C100 H100 107.4
C101 C100 C102 110.7(6)
C102 C100 C86 111.7(5)
C102 C100 H100 107.4
C100 C101 H10A 109.5
C100 C101 H10B 109.5
C100 C101 H10C 109.5
H10A C101 H10B 109.5
H10A C101 H10C 109.5
H10B C101 H10C 109.5
C100 C102 H10D 109.5
C100 C102 H10E 109.5
C100 C102 H10F 109.5
H10D C102 H10E 109.5
H10D C102 H10F 109.5
H10E C102 H10F 109.5
C103 O19 H19 109.5
C110 O21 C109 119.0(4)
C122 O24 C123 106.7(4)
O19 C103 C104 121.6(5)
O19 C103 C125 118.4(5)
C125 C103 C104 120.0(5)
C103 C104 C105 116.8(5)
C109 C104 C103 116.1(5)
C109 C104 C105 127.0(5)
O20 C105 C104 119.8(6)
O20 C105 C106 115.3(6)
C104 C105 C106 124.6(5)
C105 C106 H106 110.1
C105 C106 C107 108.5(6)
C105 C106 C108 109.3(7)
C107 C106 H106 110.1
C107 C106 C108 108.8(7)
C108 C106 H106 110.1
C106 C107 H10G 109.5
C106 C107 H10H 109.5
C106 C107 H10I 109.5
H10G C107 H10H 109.5
H10G C107 H10I 109.5
H10H C107 H10I 109.5
C106 C108 H10J 109.5
C106 C108 H10K 109.5
C106 C108 H10L 109.5
H10J C108 H10K 109.5
H10J C108 H10L 109.5
H10K C108 H10L 109.5
O21 C109 C104 116.6(5)
C121 C109 O21 118.8(5)
C121 C109 C104 124.5(5)
O21 C110 C115 110.9(5)
C111 C110 O21 123.0(5)
C111 C110 C115 126.0(5)
C110 C111 C112 118.8(5)
C110 C111 C120 121.4(5)
C112 C111 C120 119.3(5)
O22 C112 C111 120.3(5)
O22 C112 C113 121.3(6)
C111 C112 C113 118.4(5)
C112 C113 C118 109.2(6)
C112 C113 C119 106.1(5)
C114 C113 C112 114.7(5)
C114 C113 C118 109.6(6)
C114 C113 C119 107.9(6)
C118 C113 C119 109.1(6)
O23 C114 C113 120.4(6)
O23 C114 C115 118.7(6)
C113 C114 C115 120.8(5)
C110 C115 C114 110.2(5)
C110 C115 C116 110.1(5)
C110 C115 C117 110.4(6)
C114 C115 C116 107.7(5)
C114 C115 C117 108.7(5)
C117 C115 C116 109.7(6)
C115 C116 H11A 109.5
C115 C116 H11B 109.5
C115 C116 H11C 109.5
H11A C116 H11B 109.5
H11A C116 H11C 109.5
H11B C116 H11C 109.5
C115 C117 H11D 109.5
C115 C117 H11E 109.5
C115 C117 H11F 109.5
H11D C117 H11E 109.5
H11D C117 H11F 109.5
H11E C117 H11F 109.5
C113 C118 H11G 109.5
C113 C118 H11H 109.5
C113 C118 H11I 109.5
H11G C118 H11H 109.5
H11G C118 H11I 109.5
H11H C118 H11I 109.5
C113 C119 H11J 109.5
C113 C119 H11K 109.5
C113 C119 H11L 109.5
H11J C119 H11K 109.5
H11J C119 H11L 109.5
H11K C119 H11L 109.5
C111 C120 H120 107.8
C111 C120 C121 108.1(4)
C111 C120 C134 113.8(4)
C121 C120 H120 107.8
C121 C120 C134 111.5(5)
C134 C120 H120 107.8
C109 C121 C120 124.0(5)
C109 C121 C122 115.1(5)
C122 C121 C120 120.9(5)
O24 C122 C121 122.0(5)
O24 C122 C125 114.3(5)
C125 C122 C121 123.7(5)
O24 C123 C124 103.8(4)
O24 C123 C129 105.0(4)
O24 C123 C133 106.9(5)
C129 C123 C124 111.7(5)
C133 C123 C124 115.0(5)
C133 C123 C129 113.3(5)
C123 C124 H124 108.6
C125 C124 C123 101.7(4)
C125 C124 H124 108.6
C125 C124 C126 117.1(5)
C126 C124 C123 111.8(5)
C126 C124 H124 108.6
C103 C125 C124 131.3(5)
C122 C125 C103 120.4(5)
C122 C125 C124 108.1(5)
C124 C126 H12A 109.4
C124 C126 H12B 109.4
H12A C126 H12B 108.0
C127 C126 C124 111.1(5)
C127 C126 H12A 109.4
C127 C126 H12B 109.4
C126 C127 H127 107.0
C126 C127 C130 114.4(5)
C128 C127 C126 109.5(5)
C128 C127 H127 107.0
C128 C127 C130 111.4(5)
C130 C127 H127 107.0
C127 C128 H128 118.1
C129 C128 C127 123.9(6)
C129 C128 H128 118.1
C123 C129 H129 117.7
C128 C129 C123 124.6(6)
C128 C129 H129 117.7
C127 C130 H130 107.3
C131 C130 C127 112.4(6)
C131 C130 H130 107.3
C131 C130 C132 110.2(7)
C132 C130 C127 111.9(6)
C132 C130 H130 107.3
C130 C131 H13A 109.5
C130 C131 H13B 109.5
C130 C131 H13C 109.5
H13A C131 H13B 109.5
H13A C131 H13C 109.5
H13B C131 H13C 109.5
C130 C132 H13D 109.5
C130 C132 H13E 109.5
C130 C132 H13F 109.5
H13D C132 H13E 109.5
H13D C132 H13F 109.5
H13E C132 H13F 109.5
C123 C133 H13G 109.5
C123 C133 H13H 109.5
C123 C133 H13I 109.5
H13G C133 H13H 109.5
H13G C133 H13I 109.5
H13H C133 H13I 109.5
C120 C134 H134 107.2
C135 C134 C120 112.2(5)
C135 C134 H134 107.2
C136 C134 C120 111.5(5)
C136 C134 H134 107.2
C136 C134 C135 111.3(5)
C134 C135 H13J 109.5
C134 C135 H13K 109.5
C134 C135 H13L 109.5
H13J C135 H13K 109.5
H13J C135 H13L 109.5
H13K C135 H13L 109.5
C134 C136 H13M 109.5
C134 C136 H13N 109.5
C134 C136 H13O 109.5
H13M C136 H13N 109.5
H13M C136 H13O 109.5
H13N C136 H13O 109.5
C45 C51A H51D 109.5
C45 C51A H51E 109.5
C45 C51A H51F 109.5
H51D C51A H51E 109.5
H51D C51A H51F 109.5
H51E C51A H51F 109.5
C45 C50A H50D 109.5
C45 C50A H50E 109.5
C45 C50A H50F 109.5
H50D C50A H50E 109.5
H50D C50A H50F 109.5
H50E C50A H50F 109.5

loop_
_geom_bond_atom_site_label_1
_geom_bond_atom_site_label_2
_geom_bond_distance
O1 H1 0.8400
O1 C1 1.349(7)
O2 C3 1.260(7)
O3 C7 1.399(6)
O3 C8 1.375(7)
O4 C10 1.212(7)
O5 C12 1.212(7)
O6 C20 1.344(6)
O6 C21 1.514(6)
C1 C2 1.432(8)
C1 C23 1.387(8)
C2 C3 1.467(8)
C2 C7 1.432(8)
C3 C4 1.510(8)
C4 H4 1.0000
C4 C5 1.554(8)
C4 C6 1.518(9)
C5 H5A 0.9800
C5 H5B 0.9800
C5 H5C 0.9800
C6 H6A 0.9800
C6 H6B 0.9800
C6 H6C 0.9800
C7 C19 1.382(8)
C8 C9 1.355(8)
C8 C13 1.492(8)
C9 C10 1.472(7)
C9 C18 1.492(7)
C10 C11 1.518(8)
C11 C12 1.508(8)
C11 C16 1.547(9)
C11 C17 1.538(9)
C12 C13 1.554(8)
C13 C14 1.560(7)
C13 C15 1.529(8)
C14 H14A 0.9800
C14 H14B 0.9800
C14 H14C 0.9800
C15 H15A 0.9800
C15 H15B 0.9800
C15 H15C 0.9800
C16 H16A 0.9800
C16 H16B 0.9800
C16 H16C 0.9800
C17 H17A 0.9800
C17 H17B 0.9800
C17 H17C 0.9800
C18 H18 1.0000
C18 C19 1.492(8)
C18 C32 1.553(7)
C19 C20 1.404(8)
C20 C23 1.381(8)
C21 C22 1.548(8)
C21 C27 1.494(8)
C21 C31 1.515(8)
C22 H22 1.0000
C22 C23 1.501(8)
C22 C24 1.531(8)
C24 H24A 0.9900
C24 H24B 0.9900
C24 C25 1.545(11)
C25 H25 1.0000
C25 C26 1.493(11)
C25 C28 1.533(11)
C26 H26 0.9500
C26 C27 1.315(10)
C27 H27 0.9500
C28 H28 1.0000
C28 C29 1.529(13)
C28 C30 1.525(15)
C29 H29A 0.9800
C29 H29B 0.9800
C29 H29C 0.9800
C30 H30A 0.9800
C30 H30B 0.9800
C30 H30C 0.9800
C31 H31A 0.9800
C31 H31B 0.9800
C31 H31C 0.9800
C32 H32 1.0000
C32 C33 1.530(8)
C32 C34 1.548(8)
C33 H33A 0.9800
C33 H33B 0.9800
C33 H33C 0.9800
C34 H34A 0.9800
C34 H34B 0.9800
C34 H34C 0.9800
O7 H7 0.8400
O7 C35 1.348(7)
O8 C37 1.250(7)
O9 C41 1.386(6)
O9 C42 1.380(7)
O10 C44 1.208(7)
O11 C46 1.195(8)
O12 C54 1.346(7)
O12 C55 1.492(6)
C35 C36 1.424(8)
C35 C57 1.385(8)
C36 C37 1.478(8)
C36 C41 1.414(8)
C37 C38 1.529(9)
C38 H38 1.0000
C38 C39 1.544(9)
C38 C40 1.526(9)
C39 H39A 0.9800
C39 H39B 0.9800
C39 H39C 0.9800
C40 H40A 0.9800
C40 H40B 0.9800
C40 H40C 0.9800
C41 C53 1.393(7)
C42 C43 1.334(8)
C42 C47 1.514(8)
C43 C44 1.480(8)
C43 C52 1.503(8)
C44 C45 1.527(9)
C45 C46 1.533(9)
C45 C50 1.374(18)
C45 C51 1.5017(14)
C45 C51A 1.399(18)
C45 C50A 1.5010(14)
C46 C47 1.535(8)
C47 C48 1.550(8)
C47 C49 1.537(8)
C48 H48A 0.9800
C48 H48B 0.9800
C48 H48C 0.9800
C49 H49A 0.9800
C49 H49B 0.9800
C49 H49C 0.9800
C50 H50A 0.9800
C50 H50B 0.9800
C50 H50C 0.9800
C51 H51A 0.9800
C51 H51B 0.9800
C51 H51C 0.9800
C52 H52 1.0000
C52 C53 1.491(7)
C52 C66 1.560(8)
C53 C54 1.395(8)
C54 C57 1.381(8)
C55 C56 1.560(8)
C55 C61 1.508(9)
C55 C65 1.500(9)
C56 H56 1.0000
C56 C57 1.519(8)
C56 C58 1.521(8)
C58 H58A 0.9900
C58 H58B 0.9900
C58 C59 1.541(9)
C59 H59 1.0000
C59 C60 1.504(10)
C59 C62 1.544(8)
C60 H60 0.9500
C60 C61 1.312(10)
C61 H61 0.9500
C62 H62 1.0000
C62 C63 1.516(10)
C62 C64 1.517(10)
C63 H63A 0.9800
C63 H63B 0.9800
C63 H63C 0.9800
C64 H64A 0.9800
C64 H64B 0.9800
C64 H64C 0.9800
C65 H65A 0.9800
C65 H65B 0.9800
C65 H65C 0.9800
C66 H66 1.0000
C66 C67 1.517(9)
C66 C68 1.535(9)
C67 H67A 0.9800
C67 H67B 0.9800
C67 H67C 0.9800
C68 H68A 0.9800
C68 H68B 0.9800
C68 H68C 0.9800
O13 H13 0.8400
O13 C69 1.348(7)
O14 C71 1.234(8)
O15 C75 1.410(7)
O15 C76 1.371(7)
O16 C78 1.237(8)
O17 C80 1.205(9)
O18 C88 1.344(7)
O18 C89 1.500(7)
C69 C70 1.435(8)
C69 C91 1.373(8)
C70 C71 1.458(8)
C70 C75 1.436(8)
C71 C72 1.507(10)
C72 H72 1.0000
C72 C73 1.487(13)
C72 C74 1.613(13)
C73 H73A 0.9800
C73 H73B 0.9800
C73 H73C 0.9800
C74 H74A 0.9800
C74 H74B 0.9800
C74 H74C 0.9800
C75 C87 1.354(8)
C76 C77 1.344(9)
C76 C81 1.519(8)
C77 C78 1.448(8)
C77 C86 1.513(8)
C78 C79 1.537(8)
C79 C80 1.512(10)
C79 C84 1.544(11)
C79 C85 1.531(11)
C80 C81 1.537(10)
C81 C82 1.551(9)
C81 C83 1.549(10)
C82 H82A 0.9800
C82 H82B 0.9800
C82 H82C 0.9800
C83 H83A 0.9800
C83 H83B 0.9800
C83 H83C 0.9800
C84 H84A 0.9800
C84 H84B 0.9800
C84 H84C 0.9800
C85 H85A 0.9800
C85 H85B 0.9800
C85 H85C 0.9800
C86 H86 1.0000
C86 C87 1.511(8)
C86 C100 1.554(8)
C87 C88 1.418(8)
C88 C91 1.375(8)
C89 C90 1.562(8)
C89 C95 1.500(8)
C89 C99 1.502(8)
C90 H90 1.0000
C90 C91 1.515(8)
C90 C92 1.526(7)
C92 H92A 0.9900
C92 H92B 0.9900
C92 C93 1.509(7)
C93 H93 1.0000
C93 C94 1.503(9)
C93 C96 1.532(8)
C94 H94 0.9500
C94 C95 1.327(8)
C95 H95 0.9500
C96 H96 1.0000
C96 C97 1.539(10)
C96 C98 1.525(10)
C97 H97A 0.9800
C97 H97B 0.9800
C97 H97C 0.9800
C98 H98A 0.9800
C98 H98B 0.9800
C98 H98C 0.9800
C99 H99A 0.9800
C99 H99B 0.9800
C99 H99C 0.9800
C100 H100 1.0000
C100 C101 1.516(9)
C100 C102 1.532(10)
C101 H10A 0.9800
C101 H10B 0.9800
C101 H10C 0.9800
C102 H10D 0.9800
C102 H10E 0.9800
C102 H10F 0.9800
O19 H19 0.8400
O19 C103 1.345(7)
O20 C105 1.246(8)
O21 C109 1.393(6)
O21 C110 1.373(7)
O22 C112 1.211(8)
O23 C114 1.219(8)
O24 C122 1.352(7)
O24 C123 1.497(6)
C103 C104 1.444(8)
C103 C125 1.364(9)
C104 C105 1.472(9)
C104 C109 1.417(8)
C105 C106 1.488(10)
C106 H106 1.0000
C106 C107 1.510(13)
C106 C108 1.547(12)
C107 H10G 0.9800
C107 H10H 0.9800
C107 H10I 0.9800
C108 H10J 0.9800
C108 H10K 0.9800
C108 H10L 0.9800
C109 C121 1.373(8)
C110 C111 1.349(8)
C110 C115 1.510(8)
C111 C112 1.480(8)
C111 C120 1.502(8)
C112 C113 1.527(8)
C113 C114 1.510(10)
C113 C118 1.538(10)
C113 C119 1.565(9)
C114 C115 1.527(9)
C115 C116 1.554(9)
C115 C117 1.541(10)
C116 H11A 0.9800
C116 H11B 0.9800
C116 H11C 0.9800
C117 H11D 0.9800
C117 H11E 0.9800
C117 H11F 0.9800
C118 H11G 0.9800
C118 H11H 0.9800
C118 H11I 0.9800
C119 H11J 0.9800
C119 H11K 0.9800
C119 H11L 0.9800
C120 H120 1.0000
C120 C121 1.510(8)
C120 C134 1.560(7)
C121 C122 1.414(7)
C122 C125 1.362(8)
C123 C124 1.547(9)
C123 C129 1.509(8)
C123 C133 1.507(8)
C124 H124 1.0000
C124 C125 1.509(8)
C124 C126 1.543(8)
C126 H12A 0.9900
C126 H12B 0.9900
C126 C127 1.520(9)
C127 H127 1.0000
C127 C128 1.504(9)
C127 C130 1.552(9)
C128 H128 0.9500
C128 C129 1.330(9)
C129 H129 0.9500
C130 H130 1.0000
C130 C131 1.521(10)
C130 C132 1.526(11)
C131 H13A 0.9800
C131 H13B 0.9800
C131 H13C 0.9800
C132 H13D 0.9800
C132 H13E 0.9800
C132 H13F 0.9800
C133 H13G 0.9800
C133 H13H 0.9800
C133 H13I 0.9800
C134 H134 1.0000
C134 C135 1.515(9)
C134 C136 1.505(8)
C135 H13J 0.9800
C135 H13K 0.9800
C135 H13L 0.9800
C136 H13M 0.9800
C136 H13N 0.9800
C136 H13O 0.9800
C51A H51D 0.9800
C51A H51E 0.9800
C51A H51F 0.9800
C50A H50D 0.9800
C50A H50E 0.9800
C50A H50F 0.9800

loop_
_geom_torsion_atom_site_label_1
_geom_torsion_atom_site_label_2
_geom_torsion_atom_site_label_3
_geom_torsion_atom_site_label_4
_geom_torsion
O1 C1 C2 C3 -6.0(7)
O1 C1 C2 C7 176.2(5)
O1 C1 C23 C20 -178.4(5)
O1 C1 C23 C22 -2.9(8)
O2 C3 C4 C5 20.4(7)
O2 C3 C4 C6 -103.2(6)
O3 C7 C19 C18 -7.9(7)
O3 C7 C19 C20 175.7(4)
O3 C8 C9 C10 -170.0(5)
O3 C8 C9 C18 6.5(7)
O3 C8 C13 C12 175.8(4)
O3 C8 C13 C14 56.0(6)
O3 C8 C13 C15 -65.2(6)
O4 C10 C11 C12 -159.3(5)
O4 C10 C11 C16 84.6(7)
O4 C10 C11 C17 -33.9(8)
O5 C12 C13 C8 -174.4(5)
O5 C12 C13 C14 -51.4(7)
O5 C12 C13 C15 65.6(7)
O6 C20 C23 C1 178.8(5)
O6 C20 C23 C22 2.3(6)
O6 C21 C22 C23 10.8(5)
O6 C21 C22 C24 136.8(5)
O6 C21 C27 C26 -109.8(7)
C1 C2 C3 O2 7.1(8)
C1 C2 C3 C4 -167.8(5)
C1 C2 C7 O3 -175.1(4)
C1 C2 C7 C19 4.9(7)
C2 C1 C23 C20 0.9(8)
C2 C1 C23 C22 176.4(5)
C2 C3 C4 C5 -164.6(5)
C2 C3 C4 C6 71.8(7)
C2 C7 C19 C18 172.1(5)
C2 C7 C19 C20 -4.3(8)
C3 C2 C7 O3 7.3(7)
C3 C2 C7 C19 -172.7(5)
C7 O3 C8 C9 20.0(7)
C7 O3 C8 C13 -162.6(4)
C7 C2 C3 O2 -175.4(5)
C7 C2 C3 C4 9.7(8)
C7 C19 C20 O6 -177.1(5)
C7 C19 C20 C23 1.9(8)
C8 O3 C7 C2 160.9(4)
C8 O3 C7 C19 -19.1(7)
C8 C9 C10 O4 160.9(5)
C8 C9 C10 C11 -20.4(8)
C8 C9 C18 C19 -29.9(7)
C8 C9 C18 C32 94.1(6)
C9 C8 C13 C12 -7.0(7)
C9 C8 C13 C14 -126.7(6)
C9 C8 C13 C15 112.1(6)
C9 C10 C11 C12 22.0(7)
C9 C10 C11 C16 -94.1(6)
C9 C10 C11 C17 147.5(6)
C9 C18 C19 C7 30.7(7)
C9 C18 C19 C20 -153.1(5)
C9 C18 C32 C33 -66.8(6)
C9 C18 C32 C34 57.2(6)
C10 C9 C18 C19 146.7(5)
C10 C9 C18 C32 -89.3(6)
C10 C11 C12 O5 166.7(6)
C10 C11 C12 C13 -17.2(8)
C11 C12 C13 C8 9.3(7)
C11 C12 C13 C14 132.3(5)
C11 C12 C13 C15 -110.7(6)
C13 C8 C9 C10 13.0(8)
C13 C8 C9 C18 -170.5(5)
C16 C11 C12 O5 -76.6(7)
C16 C11 C12 C13 99.5(6)
C17 C11 C12 O5 40.4(8)
C17 C11 C12 C13 -143.5(6)
C18 C9 C10 O4 -15.7(8)
C18 C9 C10 C11 163.0(5)
C18 C19 C20 O6 6.5(8)
C18 C19 C20 C23 -174.5(5)
C19 C18 C32 C33 56.2(6)
C19 C18 C32 C34 -179.8(5)
C19 C20 C23 C1 -0.2(8)
C19 C20 C23 C22 -176.7(5)
C20 O6 C21 C22 -10.1(5)
C20 O6 C21 C27 111.1(5)
C20 O6 C21 C31 -130.5(5)
C21 O6 C20 C19 -175.9(5)
C21 O6 C20 C23 5.1(6)
C21 C22 C23 C1 175.8(5)
C21 C22 C23 C20 -8.3(6)
C21 C22 C24 C25 -52.1(7)
C22 C21 C27 C26 5.2(9)
C22 C24 C25 C26 53.6(7)
C22 C24 C25 C28 -179.4(6)
C23 C1 C2 C3 174.8(5)
C23 C1 C2 C7 -3.0(7)
C23 C22 C24 C25 66.0(7)
C24 C22 C23 C1 52.3(8)
C24 C22 C23 C20 -131.8(5)
C24 C25 C26 C27 -27.7(10)
C24 C25 C28 C29 -59.2(10)
C24 C25 C28 C30 67.3(10)
C25 C26 C27 C21 -1.7(11)
C26 C25 C28 C29 66.4(9)
C26 C25 C28 C30 -167.2(8)
C27 C21 C22 C23 -104.0(5)
C27 C21 C22 C24 22.1(7)
C28 C25 C26 C27 -158.0(7)
C31 C21 C22 C23 125.6(5)
C31 C21 C22 C24 -108.4(6)
C31 C21 C27 C26 136.4(7)
C32 C18 C19 C7 -95.0(6)
C32 C18 C19 C20 81.2(6)
O7 C35 C36 C37 -5.9(8)
O7 C35 C36 C41 176.9(5)
O7 C35 C57 C54 -179.5(5)
O7 C35 C57 C56 -3.1(9)
O8 C37 C38 C39 -105.1(6)
O8 C37 C38 C40 16.0(8)
O9 C41 C53 C52 -8.6(8)
O9 C41 C53 C54 175.1(5)
O9 C42 C43 C44 -170.8(5)
O9 C42 C43 C52 3.5(8)
O9 C42 C47 C46 179.8(4)
O9 C42 C47 C48 58.9(6)
O9 C42 C47 C49 -63.0(6)
O10 C44 C45 C46 -160.5(6)
O10 C44 C45 C50 -17.2(12)
O10 C44 C45 C51 93.3(10)
O10 C44 C45 C51A 57.6(13)
O10 C44 C45 C50A -50.7(12)
O11 C46 C47 C42 -176.7(6)
O11 C46 C47 C48 -52.9(8)
O11 C46 C47 C49 64.9(8)
O12 C54 C57 C35 179.6(5)
O12 C54 C57 C56 2.4(7)
O12 C55 C56 C57 20.7(5)
O12 C55 C56 C58 147.5(5)
O12 C55 C61 C60 -117.6(6)
C35 C36 C37 O8 7.7(8)
C35 C36 C37 C38 -168.2(5)
C35 C36 C41 O9 -174.7(5)
C35 C36 C41 C53 5.1(8)
C36 C35 C57 C54 -0.1(8)
C36 C35 C57 C56 176.3(6)
C36 C37 C38 C39 70.9(7)
C36 C37 C38 C40 -168.0(6)
C36 C41 C53 C52 171.6(5)
C36 C41 C53 C54 -4.7(8)
C37 C36 C41 O9 8.4(8)
C37 C36 C41 C53 -171.8(5)
C41 O9 C42 C43 20.5(7)
C41 O9 C42 C47 -162.8(4)
C41 C36 C37 O8 -175.4(6)
C41 C36 C37 C38 8.7(9)
C41 C53 C54 O12 -177.2(5)
C41 C53 C54 C57 1.8(8)
C42 O9 C41 C36 162.2(5)
C42 O9 C41 C53 -17.6(7)
C42 C43 C44 O10 160.0(6)
C42 C43 C44 C45 -22.5(8)
C42 C43 C52 C53 -26.2(7)
C42 C43 C52 C66 96.3(6)
C43 C42 C47 C46 -3.8(8)
C43 C42 C47 C48 -124.7(6)
C43 C42 C47 C49 113.4(6)
C43 C44 C45 C46 22.0(9)
C43 C44 C45 C50 165.3(10)
C43 C44 C45 C51 -84.3(10)
C43 C44 C45 C51A -119.9(11)
C43 C44 C45 C50A 131.8(11)
C43 C52 C53 C41 28.7(7)
C43 C52 C53 C54 -155.3(5)
C43 C52 C66 C67 -66.3(7)
C43 C52 C66 C68 58.9(6)
C44 C43 C52 C53 148.2(5)
C44 C43 C52 C66 -89.3(6)
C44 C45 C46 O11 167.5(7)
C44 C45 C46 C47 -13.3(9)
C45 C46 C47 C42 4.2(8)
C45 C46 C47 C48 128.0(6)
C45 C46 C47 C49 -114.2(6)
C47 C42 C43 C44 13.1(8)
C47 C42 C43 C52 -172.6(5)
C50 C45 C46 O11 25.7(13)
C50 C45 C46 C47 -155.2(10)
C51 C45 C46 O11 -85.0(10)
C51 C45 C46 C47 94.1(10)
C52 C43 C44 O10 -14.4(9)
C52 C43 C44 C45 163.0(5)
C52 C53 C54 O12 6.5(9)
C52 C53 C54 C57 -174.4(5)
C53 C52 C66 C67 55.2(7)
C53 C52 C66 C68 -179.6(5)
C53 C54 C57 C35 0.5(9)
C53 C54 C57 C56 -176.7(5)
C54 O12 C55 C56 -20.6(6)
C54 O12 C55 C61 96.2(5)
C54 O12 C55 C65 -141.8(5)
C55 O12 C54 C53 -168.9(5)
C55 O12 C54 C57 12.0(6)
C55 C56 C57 C35 168.6(6)
C55 C56 C57 C54 -14.7(6)
C55 C56 C58 C59 -58.0(7)
C56 C55 C61 C60 -5.3(8)
C56 C58 C59 C60 47.6(7)
C56 C58 C59 C62 172.5(5)
C57 C35 C36 C37 174.7(5)
C57 C35 C36 C41 -2.5(8)
C57 C56 C58 C59 59.3(7)
C58 C56 C57 C35 45.3(9)
C58 C56 C57 C54 -138.0(5)
C58 C59 C60 C61 -18.5(9)
C58 C59 C62 C63 56.6(7)
C58 C59 C62 C64 -69.6(8)
C59 C60 C61 C55 -2.6(10)
C60 C59 C62 C63 -180.0(5)
C60 C59 C62 C64 53.8(7)
C61 C55 C56 C57 -91.9(5)
C61 C55 C56 C58 34.8(6)
C62 C59 C60 C61 -144.4(6)
C65 C55 C56 C57 137.5(5)
C65 C55 C56 C58 -95.7(6)
C65 C55 C61 C60 124.9(7)
C66 C52 C53 C41 -95.2(6)
C66 C52 C53 C54 80.9(7)
O13 C69 C70 C71 -4.4(8)
O13 C69 C70 C75 175.5(5)
O13 C69 C91 C88 -176.6(5)
O13 C69 C91 C90 -5.4(9)
O14 C71 C72 C73 57.1(10)
O14 C71 C72 C74 -56.5(8)
O15 C75 C87 C86 -4.0(8)
O15 C75 C87 C88 176.8(4)
O15 C76 C77 C78 -165.1(5)
O15 C76 C77 C86 8.8(9)
O15 C76 C81 C80 -171.6(5)
O15 C76 C81 C82 -52.2(7)
O15 C76 C81 C83 67.8(7)
O16 C78 C79 C80 -178.2(6)
O16 C78 C79 C84 -58.3(9)
O16 C78 C79 C85 61.6(8)
O17 C80 C81 C76 156.3(7)
O17 C80 C81 C82 36.8(10)
O17 C80 C81 C83 -81.9(9)
O18 C88 C91 C69 178.0(5)
O18 C88 C91 C90 4.9(6)
O18 C89 C90 C91 20.9(5)
O18 C89 C90 C92 145.1(4)
O18 C89 C95 C94 -116.4(6)
C69 C70 C71 O14 12.8(8)
C69 C70 C71 C72 -158.6(7)
C69 C70 C75 O15 -174.0(4)
C69 C70 C75 C87 3.5(8)
C70 C69 C91 C88 4.0(8)
C70 C69 C91 C90 175.2(5)
C70 C71 C72 C73 -131.0(8)
C70 C71 C72 C74 115.3(7)
C70 C75 C87 C86 178.7(5)
C70 C75 C87 C88 -0.6(8)
C71 C70 C75 O15 5.8(8)
C71 C70 C75 C87 -176.7(5)
C75 O15 C76 C77 13.7(8)
C75 O15 C76 C81 -165.7(5)
C75 C70 C71 O14 -167.0(6)
C75 C70 C71 C72 21.6(10)
C75 C87 C88 O18 -179.6(5)
C75 C87 C88 C91 -0.9(7)
C76 O15 C75 C70 161.6(5)
C76 O15 C75 C87 -16.0(7)
C76 C77 C78 O16 159.6(6)
C76 C77 C78 C79 -19.7(9)
C76 C77 C86 C87 -25.3(7)
C76 C77 C86 C100 97.9(6)
C77 C76 C81 C80 9.0(9)
C77 C76 C81 C82 128.4(7)
C77 C76 C81 C83 -111.5(7)
C77 C78 C79 C80 1.1(9)
C77 C78 C79 C84 121.0(7)
C77 C78 C79 C85 -119.1(7)
C77 C86 C87 C75 23.0(7)
C77 C86 C87 C88 -157.8(5)
C77 C86 C100 C101 64.4(7)
C77 C86 C100 C102 -60.5(7)
C78 C77 C86 C87 148.7(5)
C78 C77 C86 C100 -88.1(6)
C78 C79 C80 O17 -161.2(8)
C78 C79 C80 C81 23.3(10)
C79 C80 C81 C76 -28.1(9)
C79 C80 C81 C82 -147.5(7)
C79 C80 C81 C83 93.7(8)
C81 C76 C77 C78 14.2(9)
C81 C76 C77 C86 -171.9(5)
C84 C79 C80 O17 78.9(10)
C84 C79 C80 C81 -96.6(8)
C85 C79 C80 O17 -41.5(10)
C85 C79 C80 C81 142.9(7)
C86 C77 C78 O16 -14.5(9)
C86 C77 C78 C79 166.2(6)
C86 C87 C88 O18 1.2(7)
C86 C87 C88 C91 179.9(5)
C87 C86 C100 C101 -174.6(5)
C87 C86 C100 C102 60.5(7)
C87 C88 C91 C69 -0.8(8)
C87 C88 C91 C90 -173.9(5)
C88 O18 C89 C90 -19.4(5)
C88 O18 C89 C95 99.3(5)
C88 O18 C89 C99 -140.6(5)
C89 O18 C88 C87 -171.6(4)
C89 O18 C88 C91 9.6(6)
C89 C90 C91 C69 171.9(6)
C89 C90 C91 C88 -16.2(5)
C89 C90 C92 C93 -56.1(6)
C90 C89 C95 C94 -2.9(8)
C90 C92 C93 C94 48.8(6)
C90 C92 C93 C96 175.9(5)
C91 C69 C70 C71 175.1(5)
C91 C69 C70 C75 -5.1(7)
C91 C90 C92 C93 59.0(7)
C92 C90 C91 C69 50.6(8)
C92 C90 C91 C88 -137.4(5)
C92 C93 C94 C95 -19.9(8)
C92 C93 C96 C97 -61.8(7)
C92 C93 C96 C98 63.9(8)
C93 C94 C95 C89 -2.9(9)
C94 C93 C96 C97 64.1(7)
C94 C93 C96 C98 -170.2(6)
C95 C89 C90 C91 -93.1(5)
C95 C89 C90 C92 31.1(6)
C96 C93 C94 C95 -149.1(6)
C99 C89 C90 C91 136.9(5)
C99 C89 C90 C92 -98.9(6)
C99 C89 C95 C94 127.8(6)
C100 C86 C87 C75 -100.5(6)
C100 C86 C87 C88 78.7(6)
O19 C103 C104 C105 -4.6(8)
O19 C103 C104 C109 176.3(5)
O19 C103 C125 C122 -177.2(5)
O19 C103 C125 C124 -2.8(10)
O20 C105 C106 C107 69.5(9)
O20 C105 C106 C108 -48.9(9)
O21 C109 C121 C120 -2.8(8)
O21 C109 C121 C122 -179.9(4)
O21 C110 C111 C112 -163.6(5)
O21 C110 C111 C120 9.0(9)
O21 C110 C115 C114 -166.4(5)
O21 C110 C115 C116 74.9(6)
O21 C110 C115 C117 -46.4(7)
O22 C112 C113 C114 -169.4(6)
O22 C112 C113 C118 -45.9(8)
O22 C112 C113 C119 71.6(8)
O23 C114 C115 C110 151.2(6)
O23 C114 C115 C116 -88.6(8)
O23 C114 C115 C117 30.1(9)
O24 C122 C125 C103 178.4(5)
O24 C122 C125 C124 2.8(6)
O24 C123 C124 C125 22.2(5)
O24 C123 C124 C126 147.9(4)
O24 C123 C129 C128 -117.6(6)
C103 C104 C105 O20 13.8(9)
C103 C104 C105 C106 -158.4(7)
C103 C104 C109 O21 -176.7(5)
C103 C104 C109 C121 2.0(8)
C104 C103 C125 C122 3.5(8)
C104 C103 C125 C124 177.9(6)
C104 C105 C106 C107 -118.0(8)
C104 C105 C106 C108 123.6(7)
C104 C109 C121 C120 178.6(5)
C104 C109 C121 C122 1.5(8)
C105 C104 C109 O21 4.3(9)
C105 C104 C109 C121 -177.1(6)
C109 O21 C110 C111 12.4(8)
C109 O21 C110 C115 -163.8(5)
C109 C104 C105 O20 -167.1(6)
C109 C104 C105 C106 20.7(11)
C109 C121 C122 O24 179.4(5)
C109 C121 C122 C125 -2.7(8)
C110 O21 C109 C104 163.5(5)
C110 O21 C109 C121 -15.2(7)
C110 C111 C112 O22 153.9(6)
C110 C111 C112 C113 -28.1(8)
C110 C111 C120 C121 -23.6(7)
C110 C111 C120 C134 100.8(6)
C111 C110 C115 C114 17.5(9)
C111 C110 C115 C116 -101.1(7)
C111 C110 C115 C117 137.6(7)
C111 C112 C113 C114 12.6(8)
C111 C112 C113 C118 136.2(6)
C111 C112 C113 C119 -106.4(7)
C111 C120 C121 C109 20.8(7)
C111 C120 C121 C122 -162.2(5)
C111 C120 C134 C135 62.6(6)
C111 C120 C134 C136 -63.0(7)
C112 C111 C120 C121 149.0(5)
C112 C111 C120 C134 -86.6(6)
C112 C113 C114 O23 -165.4(6)
C112 C113 C114 C115 18.3(9)
C113 C114 C115 C110 -32.4(8)
C113 C114 C115 C116 87.7(7)
C113 C114 C115 C117 -153.6(6)
C115 C110 C111 C112 12.0(9)
C115 C110 C111 C120 -175.4(5)
C118 C113 C114 O23 71.3(8)
C118 C113 C114 C115 -104.9(7)
C119 C113 C114 O23 -47.4(8)
C119 C113 C114 C115 136.3(6)
C120 C111 C112 O22 -18.9(8)
C120 C111 C112 C113 159.1(5)
C120 C121 C122 O24 2.1(8)
C120 C121 C122 C125 -180.0(5)
C121 C120 C134 C135 -174.9(5)
C121 C120 C134 C136 59.5(6)
C121 C122 C125 C103 0.3(8)
C121 C122 C125 C124 -175.3(5)
C122 O24 C123 C124 -21.7(5)
C122 O24 C123 C129 95.7(5)
C122 O24 C123 C133 -143.7(5)
C123 O24 C122 C121 -169.4(5)
C123 O24 C122 C125 12.5(6)
C123 C124 C125 C103 169.1(6)
C123 C124 C125 C122 -15.9(6)
C123 C124 C126 C127 -60.1(7)
C124 C123 C129 C128 -5.7(8)
C124 C126 C127 C128 51.4(7)
C124 C126 C127 C130 177.3(5)
C125 C103 C104 C105 174.7(6)
C125 C103 C104 C109 -4.4(8)
C125 C124 C126 C127 56.6(7)
C126 C124 C125 C103 47.0(9)
C126 C124 C125 C122 -138.1(5)
C126 C127 C128 C129 -22.3(8)
C126 C127 C130 C131 -58.1(8)
C126 C127 C130 C132 66.5(8)
C127 C128 C129 C123 -1.0(9)
C128 C127 C130 C131 66.8(7)
C128 C127 C130 C132 -168.6(6)
C129 C123 C124 C125 -90.5(5)
C129 C123 C124 C126 35.3(6)
C130 C127 C128 C129 -149.8(6)
C133 C123 C124 C125 138.6(5)
C133 C123 C124 C126 -95.6(6)
C133 C123 C129 C128 126.1(6)
C134 C120 C121 C109 -105.0(6)
C134 C120 C121 C122 72.0(6)
C51A C45 C46 O11 -51.4(13)
C51A C45 C46 C47 127.7(11)
C50A C45 C46 O11 54.7(12)
C50A C45 C46 C47 -126.1(11)

loop_
_twin_individual_id
_twin_individual_mass_fraction_refined
1 0.887(4)
2 0.113(4)
